data_7152333
loop_
_publ_author_name
'Shu, Xiaoyan'
'Fan, Jiazeng'
'Li, Jian'
'Wang, Xiaoyang'
'Chen, Wei'
'Jia, Xueshun'
'Li, Chunju'

_publ_section_title
;
 Complexation of neutral 1,4-dihalobutanes with simple pillar[5]arenes
 that is dominated by dispersion forces.
;
_journal_issue 17
_journal_name_full 'Organic &amp; biomolecular chemistry'
_journal_page_first 3393
_journal_page_last 3397
_journal_paper_doi 10.1039/c2ob25251a
_journal_volume 10
_journal_year 2012
_chemical_formula_sum 'C79 H118 I2 O10'
_chemical_formula_weight 1481.53
_chemical_name_systematic
;
?
;
_space_group_IT_number 2
_symmetry_cell_setting triclinic
_symmetry_space_group_name_Hall '-P 1'
_symmetry_space_group_name_H-M 'P -1'
_atom_sites_solution_hydrogens geom
_atom_sites_solution_primary direct
_atom_sites_solution_secondary difmap
_audit_creation_method SHELXL-97
_cell_angle_alpha 61.226(2)
_cell_angle_beta 81.302(2)
_cell_angle_gamma 74.159(2)
_cell_formula_units_Z 4
_cell_length_a 15.136(2)
_cell_length_b 24.590(4)
_cell_length_c 24.775(4)
_cell_measurement_reflns_used 9626
_cell_measurement_temperature 173(2)
_cell_measurement_theta_max 27.44
_cell_measurement_theta_min 2.28
_cell_volume 7773(2)
_computing_cell_refinement 'Bruker SAINT'
_computing_data_collection 'Bruker APEX2'
_computing_data_reduction 'Bruker SAINT'
_computing_molecular_graphics 'Bruker SHELXTL'
_computing_publication_material 'Bruker SHELXTL'
_computing_structure_refinement 'SHELXL-97 (Sheldrick, 1997)'
_computing_structure_solution 'SHELXS-97 (Sheldrick, 1990)'
_diffrn_ambient_temperature 173(2)
_diffrn_measured_fraction_theta_full 0.953
_diffrn_measured_fraction_theta_max 0.953
_diffrn_measurement_device_type 'Bruker APEX-II CCD'
_diffrn_measurement_method '\f and \w scans'
_diffrn_radiation_monochromator graphite
_diffrn_radiation_source 'fine-focus sealed tube'
_diffrn_radiation_type MoK\a
_diffrn_radiation_wavelength 0.71073
_diffrn_reflns_av_R_equivalents 0.0396
_diffrn_reflns_av_sigmaI/netI 0.0781
_diffrn_reflns_limit_h_max 17
_diffrn_reflns_limit_h_min -17
_diffrn_reflns_limit_k_max 29
_diffrn_reflns_limit_k_min -26
_diffrn_reflns_limit_l_max 29
_diffrn_reflns_limit_l_min -23
_diffrn_reflns_number 42356
_diffrn_reflns_theta_full 25.01
_diffrn_reflns_theta_max 25.01
_diffrn_reflns_theta_min 0.97
_diffrn_standards_number 0
_exptl_absorpt_coefficient_mu 0.863
_exptl_absorpt_correction_T_max 0.7818
_exptl_absorpt_correction_T_min 0.7522
_exptl_absorpt_correction_type multi-scan
_exptl_absorpt_process_details sadabs
_exptl_crystal_colour colourless
_exptl_crystal_density_diffrn 1.266
_exptl_crystal_density_method 'not measured'
_exptl_crystal_description block
_exptl_crystal_F_000 3112
_exptl_crystal_size_max 0.35
_exptl_crystal_size_mid 0.32
_exptl_crystal_size_min 0.30
_refine_diff_density_max 10.302
_refine_diff_density_min -2.728
_refine_diff_density_rms 0.282
_refine_ls_extinction_method none
_refine_ls_goodness_of_fit_ref 2.082
_refine_ls_hydrogen_treatment constr
_refine_ls_matrix_type full
_refine_ls_number_parameters 1639
_refine_ls_number_reflns 26098
_refine_ls_number_restraints 25
_refine_ls_restrained_S_all 2.090
_refine_ls_R_factor_all 0.2447
_refine_ls_R_factor_gt 0.1970
_refine_ls_shift/su_max 14.977
_refine_ls_shift/su_mean 0.289
_refine_ls_structure_factor_coef Fsqd
_refine_ls_weighting_details 'calc w=1/[\s^2^(Fo^2^)+(0.2000P)^2^+0.0000P] where P=(Fo^2^+2Fc^2^)/3'
_refine_ls_weighting_scheme calc
_refine_ls_wR_factor_gt 0.4940
_refine_ls_wR_factor_ref 0.5428
_reflns_number_gt 16646
_reflns_number_total 26098
_reflns_threshold_expression >2sigma(I)
_cod_data_source_file c2ob25251a.txt
_cod_data_source_block mo_10902a_0m
_cod_depositor_comments
;
The following automatic conversions were performed:

'_symmetry_cell_setting' value 'Triclinic' changed to 'triclinic'
according to /home/saulius/struct/CIF-dictionaries/cif_core.dic
dictionary named 'cif_core.dic' version 2.4.1 from 2010-06-29.

Automatic conversion script
Id: cif_fix_values 1715 2011-07-08 13:25:40Z adriana 
;
_cod_original_cell_volume 7774(2)
_cod_original_sg_symbol_H-M P-1
_cod_database_code 7152333

loop_
_symmetry_equiv_pos_as_xyz
'x, y, z'
'-x, -y, -z'

loop_
_atom_site_label
_atom_site_type_symbol
_atom_site_fract_x
_atom_site_fract_y
_atom_site_fract_z
_atom_site_U_iso_or_equiv
_atom_site_adp_type
_atom_site_occupancy
_atom_site_symmetry_multiplicity
_atom_site_calc_flag
_atom_site_refinement_flags
I3 I 0.28617(15) 0.30757(9) 0.20723(8) 0.1012(7) Uani 1 1 d D
O1 O 0.8436(6) 0.1543(4) 0.6314(4) 0.0243(19) Uani 1 1 d .
O2 O 1.0303(6) 0.3477(4) 0.5197(4) 0.0252(19) Uani 1 1 d .
O3 O 0.9817(6) 0.0002(4) 0.8507(4) 0.0253(19) Uani 1 1 d .
O4 O 1.2014(6) 0.1224(4) 0.6512(4) 0.0263(19) Uani 1 1 d .
O5 O 0.8941(5) 0.1269(4) 0.9628(4) 0.0209(17) Uani 1 1 d .
O6 O 1.2435(5) 0.0925(4) 0.8713(4) 0.0226(18) Uani 1 1 d .
O7 O 0.7290(6) 0.3503(4) 0.8202(4) 0.030(2) Uani 1 1 d .
O8 O 1.0909(6) 0.3025(4) 0.8746(4) 0.035(2) Uani 1 1 d .
O9 O 0.6900(7) 0.3756(5) 0.6117(4) 0.036(2) Uani 1 1 d .
O10 O 0.9697(6) 0.4526(4) 0.6548(4) 0.034(2) Uani 1 1 d .
O11 O -0.2025(7) 0.3767(5) 0.3514(4) 0.038(2) Uani 1 1 d .
O12 O 0.0213(6) 0.4975(4) 0.1544(4) 0.029(2) Uani 1 1 d .
O13 O -0.2512(6) 0.4098(5) 0.1302(4) 0.037(2) Uani 1 1 d .
O14 O 0.1052(6) 0.3771(4) 0.0365(4) 0.0233(18) Uani 1 1 d .
O15 O -0.0945(6) 0.2031(4) 0.1208(4) 0.036(2) Uani 1 1 d .
O16 O 0.2696(6) 0.1531(5) 0.1724(4) 0.032(2) Uani 1 1 d .
O17 O 0.0249(6) 0.0520(4) 0.3362(4) 0.028(2) Uani 1 1 d .
O18 O 0.3132(6) 0.1184(4) 0.3858(4) 0.029(2) Uani 1 1 d .
O19 O -0.0314(6) 0.1478(4) 0.4816(4) 0.0258(19) Uani 1 1 d .
O20 O 0.1580(7) 0.3406(4) 0.3688(4) 0.031(2) Uani 1 1 d .
C1 C 0.8869(8) 0.2044(5) 0.6022(5) 0.018(2) Uani 1 1 d .
C2 C 0.9831(8) 0.1870(5) 0.5980(5) 0.016(2) Uani 1 1 d .
C3 C 1.0305(8) 0.2349(5) 0.5706(5) 0.016(2) Uani 1 1 d .
H3A H 1.0956 0.2234 0.5675 0.019 Uiso 1 1 calc R
C4 C 0.9873(8) 0.2985(6) 0.5476(5) 0.019(2) Uani 1 1 d .
C5 C 0.8886(8) 0.3179(5) 0.5508(5) 0.018(2) Uani 1 1 d .
C6 C 0.8409(8) 0.2687(5) 0.5783(5) 0.018(2) Uani 1 1 d .
H6A H 0.7757 0.2794 0.5808 0.022 Uiso 1 1 calc R
C7 C 0.8414(8) 0.3854(5) 0.5300(5) 0.020(2) Uani 1 1 d .
H7A H 0.7794 0.3933 0.5155 0.025 Uiso 1 1 calc R
H7B H 0.8765 0.4129 0.4952 0.025 Uiso 1 1 calc R
C8 C 0.8331(8) 0.4015(5) 0.5826(5) 0.018(2) Uani 1 1 d .
C9 C 0.9044(8) 0.4226(5) 0.5918(5) 0.020(2) Uani 1 1 d .
H9A H 0.9552 0.4290 0.5636 0.023 Uiso 1 1 calc R
C10 C 0.9013(8) 0.4341(5) 0.6415(5) 0.020(2) Uani 1 1 d .
C11 C 0.8266(8) 0.4260(6) 0.6836(5) 0.021(3) Uani 1 1 d .
C12 C 0.7564(8) 0.4080(6) 0.6724(5) 0.022(3) Uani 1 1 d .
H12A H 0.7038 0.4043 0.6991 0.026 Uiso 1 1 calc R
C13 C 0.7586(8) 0.3949(5) 0.6241(5) 0.021(3) Uani 1 1 d .
C14 C 0.8243(9) 0.4387(5) 0.7381(5) 0.022(3) Uani 1 1 d .
H14A H 0.7597 0.4530 0.7491 0.027 Uiso 1 1 calc R
H14B H 0.8556 0.4736 0.7261 0.027 Uiso 1 1 calc R
C15 C 0.8708(8) 0.3799(5) 0.7941(5) 0.016(2) Uani 1 1 d .
C16 C 0.9585(8) 0.3690(5) 0.8080(5) 0.021(3) Uani 1 1 d .
H16A H 0.9930 0.3994 0.7813 0.025 Uiso 1 1 calc R
C17 C 1.0022(8) 0.3149(6) 0.8601(5) 0.021(3) Uani 1 1 d .
C18 C 0.9504(8) 0.2693(5) 0.9003(5) 0.017(2) Uani 1 1 d .
C19 C 0.8589(8) 0.2817(5) 0.8872(5) 0.018(2) Uani 1 1 d .
H19A H 0.8231 0.2521 0.9138 0.021 Uiso 1 1 calc R
C20 C 0.8180(8) 0.3366(5) 0.8357(5) 0.017(2) Uani 1 1 d .
C21 C 0.9952(9) 0.2091(5) 0.9544(5) 0.022(3) Uani 1 1 d .
H21A H 0.9494 0.1963 0.9885 0.027 Uiso 1 1 calc R
H21B H 1.0453 0.2174 0.9689 0.027 Uiso 1 1 calc R
C22 C 1.0348(8) 0.1544(5) 0.9375(5) 0.016(2) Uani 1 1 d .
C23 C 0.9826(8) 0.1165(5) 0.9397(5) 0.016(2) Uani 1 1 d .
C24 C 1.0212(8) 0.0681(5) 0.9235(5) 0.016(2) Uani 1 1 d .
H24A H 0.9854 0.0393 0.9293 0.019 Uiso 1 1 calc R
C25 C 1.1099(8) 0.0600(5) 0.8991(5) 0.016(2) Uani 1 1 d .
C26 C 1.1563(7) 0.1013(5) 0.8954(5) 0.017(2) Uani 1 1 d .
C27 C 1.1240(8) 0.1479(6) 0.9130(5) 0.020(3) Uani 1 1 d .
H27A H 1.1612 0.1752 0.9088 0.024 Uiso 1 1 calc R
C28 C 1.1459(8) 0.0093(5) 0.8776(5) 0.017(2) Uani 1 1 d .
H28A H 1.2137 -0.0041 0.8802 0.021 Uiso 1 1 calc R
H28B H 1.1205 -0.0285 0.9047 0.021 Uiso 1 1 calc R
C29 C 1.1184(7) 0.0355(5) 0.8121(5) 0.014(2) Uani 1 1 d .
C30 C 1.1744(8) 0.0650(5) 0.7633(5) 0.019(2) Uani 1 1 d .
H30A H 1.2321 0.0675 0.7714 0.023 Uiso 1 1 calc R
C31 C 1.1490(8) 0.0916(5) 0.7018(5) 0.018(2) Uani 1 1 d .
C32 C 1.0647(7) 0.0889(5) 0.6891(5) 0.013(2) Uani 1 1 d .
C33 C 1.0070(8) 0.0584(5) 0.7383(5) 0.016(2) Uani 1 1 d .
H33A H 0.9497 0.0558 0.7297 0.019 Uiso 1 1 calc R
C34 C 1.0316(7) 0.0317(5) 0.8000(5) 0.013(2) Uani 1 1 d .
C35 C 1.0340(8) 0.1169(5) 0.6237(5) 0.016(2) Uani 1 1 d .
H35A H 0.9933 0.0921 0.6227 0.020 Uiso 1 1 calc R
H35B H 1.0885 0.1130 0.5970 0.020 Uiso 1 1 calc R
C36 C 0.7457(9) 0.1707(6) 0.6326(6) 0.030(3) Uani 1 1 d .
H36A H 0.7228 0.1953 0.5901 0.036 Uiso 1 1 calc R
H36B H 0.7229 0.1974 0.6538 0.036 Uiso 1 1 calc R
C37 C 0.7110(9) 0.1096(7) 0.6667(6) 0.033(3) Uani 1 1 d .
H37A H 0.7394 0.0816 0.6474 0.040 Uiso 1 1 calc R
H37B H 0.7313 0.0870 0.7098 0.040 Uiso 1 1 calc R
C38 C 0.6106(11) 0.1203(8) 0.6667(8) 0.048(4) Uani 1 1 d .
H38A H 0.5903 0.1408 0.6237 0.058 Uiso 1 1 calc R
H38B H 0.5818 0.1499 0.6842 0.058 Uiso 1 1 calc R
C39 C 0.5783(15) 0.0593(10) 0.7034(10) 0.073(6) Uani 1 1 d .
H39A H 0.5112 0.0687 0.7019 0.110 Uiso 1 1 calc R
H39B H 0.5967 0.0395 0.7463 0.110 Uiso 1 1 calc R
H39C H 0.6060 0.0301 0.6860 0.110 Uiso 1 1 calc R
C40 C 1.1273(9) 0.3310(6) 0.5196(5) 0.025(3) Uani 1 1 d .
H40A H 1.1503 0.3059 0.4968 0.030 Uiso 1 1 calc R
H40B H 1.1485 0.3042 0.5625 0.030 Uiso 1 1 calc R
C41 C 1.1649(9) 0.3892(6) 0.4901(6) 0.028(3) Uani 1 1 d .
H41A H 1.1369 0.4161 0.5106 0.034 Uiso 1 1 calc R
H41B H 1.1474 0.4140 0.4464 0.034 Uiso 1 1 calc R
C42 C 1.2704(10) 0.3738(7) 0.4937(7) 0.037(3) Uani 1 1 d .
H42A H 1.2874 0.3492 0.5376 0.044 Uiso 1 1 calc R
H42B H 1.2980 0.3463 0.4738 0.044 Uiso 1 1 calc R
C43 C 1.3118(14) 0.4323(9) 0.4634(9) 0.063(5) Uani 1 1 d .
H43A H 1.3787 0.4185 0.4673 0.094 Uiso 1 1 calc R
H43B H 1.2868 0.4591 0.4838 0.094 Uiso 1 1 calc R
H43C H 1.2964 0.4567 0.4197 0.094 Uiso 1 1 calc R
C44 C 0.8882(8) 0.0024(6) 0.8410(5) 0.021(3) Uani 1 1 d .
H44A H 0.8878 -0.0119 0.8100 0.025 Uiso 1 1 calc R
H44B H 0.8502 0.0465 0.8260 0.025 Uiso 1 1 calc R
C45 C 0.8507(8) -0.0407(6) 0.9012(5) 0.024(3) Uani 1 1 d .
H45A H 0.8545 -0.0273 0.9324 0.029 Uiso 1 1 calc R
H45B H 0.8883 -0.0848 0.9151 0.029 Uiso 1 1 calc R
C46 C 0.7508(9) -0.0395(7) 0.8958(6) 0.032(3) Uani 1 1 d .
H46A H 0.7469 -0.0504 0.8628 0.038 Uiso 1 1 calc R
H46B H 0.7131 0.0042 0.8838 0.038 Uiso 1 1 calc R
C47 C 0.7109(11) -0.0858(8) 0.9555(7) 0.046(4) Uani 1 1 d .
H47A H 0.6471 -0.0830 0.9494 0.068 Uiso 1 1 calc R
H47B H 0.7129 -0.0746 0.9883 0.068 Uiso 1 1 calc R
H47C H 0.7471 -0.1293 0.9673 0.068 Uiso 1 1 calc R
C48 C 1.2878(10) 0.1266(7) 0.6602(6) 0.037(3) Uani 1 1 d D
H48A H 1.3283 0.0833 0.6789 0.044 Uiso 1 1 calc R
H48B H 1.2813 0.1442 0.6895 0.044 Uiso 1 1 calc R
C49 C 1.3310(13) 0.1667(8) 0.6031(7) 0.057(5) Uani 1 1 d D
H49A H 1.2963 0.2117 0.5872 0.068 Uiso 1 1 calc R
H49B H 1.3947 0.1642 0.6108 0.068 Uiso 1 1 calc R
C50 C 1.332(2) 0.1452(18) 0.5593(11) 0.153(15) Uani 1 1 d D
H50A H 1.2793 0.1252 0.5678 0.184 Uiso 1 1 calc R
H50B H 1.3252 0.1819 0.5174 0.184 Uiso 1 1 calc R
C51 C 1.415(3) 0.100(2) 0.563(2) 0.26(3) Uani 1 1 d D
H51A H 1.4156 0.0854 0.5324 0.383 Uiso 1 1 calc R
H51B H 1.4213 0.0642 0.6040 0.383 Uiso 1 1 calc R
H51C H 1.4669 0.1207 0.5535 0.383 Uiso 1 1 calc R
C52 C 0.8338(8) 0.0910(6) 0.9611(5) 0.021(3) Uani 1 1 d .
H52A H 0.8561 0.0450 0.9889 0.026 Uiso 1 1 calc R
H52B H 0.8325 0.0968 0.9187 0.026 Uiso 1 1 calc R
C53 C 0.7395(9) 0.1149(6) 0.9812(6) 0.030(3) Uani 1 1 d .
H53A H 0.7156 0.1596 0.9506 0.036 Uiso 1 1 calc R
H53B H 0.7434 0.1143 1.0210 0.036 Uiso 1 1 calc R
C54 C 0.6725(11) 0.0754(8) 0.9886(7) 0.043(4) Uani 1 1 d .
H54A H 0.6697 0.0746 0.9493 0.052 Uiso 1 1 calc R
H54B H 0.6944 0.0310 1.0207 0.052 Uiso 1 1 calc R
C55 C 0.5786(15) 0.1028(12) 1.0063(11) 0.085(7) Uani 1 1 d .
H55A H 0.5366 0.0767 1.0110 0.127 Uiso 1 1 calc R
H55B H 0.5565 0.1465 0.9742 0.127 Uiso 1 1 calc R
H55C H 0.5813 0.1032 1.0454 0.127 Uiso 1 1 calc R
C56 C 1.3044(10) 0.1382(7) 0.8557(6) 0.034(3) Uani 1 1 d .
H56A H 1.2708 0.1824 0.8295 0.041 Uiso 1 1 calc R
H56B H 1.3212 0.1359 0.8940 0.041 Uiso 1 1 calc R
C57 C 1.3876(11) 0.1213(8) 0.8230(8) 0.047(4) Uani 1 1 d D
H57A H 1.3681 0.1168 0.7893 0.056 Uiso 1 1 calc R
H57B H 1.4171 0.1579 0.8036 0.056 Uiso 1 1 calc R
C58 C 1.4564(19) 0.0655(12) 0.8562(13) 0.133(12) Uani 1 1 d D
H58A H 1.5071 0.0609 0.8272 0.159 Uiso 1 1 calc R
H58B H 1.4297 0.0277 0.8731 0.159 Uiso 1 1 calc R
C59 C 1.493(2) 0.0665(16) 0.9059(14) 0.136(12) Uani 1 1 d D
H59A H 1.5430 0.0285 0.9249 0.204 Uiso 1 1 calc R
H59B H 1.4448 0.0669 0.9368 0.204 Uiso 1 1 calc R
H59C H 1.5175 0.1048 0.8898 0.204 Uiso 1 1 calc R
C60 C 0.6682(11) 0.3111(8) 0.8651(7) 0.047(4) Uani 1 1 d .
H60A H 0.6657 0.3131 0.9043 0.057 Uiso 1 1 calc R
H60B H 0.6916 0.2660 0.8736 0.057 Uiso 1 1 calc R
C61 C 0.5738(11) 0.3366(8) 0.8383(8) 0.048(4) Uani 1 1 d .
H61A H 0.5334 0.3078 0.8653 0.057 Uiso 1 1 calc R
H61B H 0.5779 0.3383 0.7973 0.057 Uiso 1 1 calc R
C62 C 0.5328(12) 0.4033(9) 0.8322(9) 0.056(5) Uani 1 1 d .
H62A H 0.5251 0.4013 0.8735 0.068 Uiso 1 1 calc R
H62B H 0.5750 0.4315 0.8073 0.068 Uiso 1 1 calc R
C63 C 0.4394(15) 0.4309(12) 0.8012(11) 0.083(7) Uani 1 1 d .
H63A H 0.4130 0.4732 0.7985 0.124 Uiso 1 1 calc R
H63B H 0.3979 0.4027 0.8257 0.124 Uiso 1 1 calc R
H63C H 0.4474 0.4344 0.7598 0.124 Uiso 1 1 calc R
C64 C 1.1351(13) 0.3563(9) 0.8476(9) 0.057(5) Uani 1 1 d .
H64A H 1.0911 0.3946 0.8472 0.069 Uiso 1 1 calc R
H64B H 1.1555 0.3661 0.8047 0.069 Uiso 1 1 calc R
C65 C 1.2161(16) 0.3383(12) 0.8860(12) 0.085(7) Uani 1 1 d .
H65A H 1.2472 0.3741 0.8683 0.102 Uiso 1 1 calc R
H65B H 1.1944 0.3306 0.9283 0.102 Uiso 1 1 calc R
C66 C 1.276(2) 0.2857(17) 0.8884(19) 0.135(12) Uani 1 1 d .
H66A H 1.3046 0.2944 0.8471 0.162 Uiso 1 1 calc R
H66B H 1.2450 0.2506 0.9022 0.162 Uiso 1 1 calc R
C67 C 1.3569(17) 0.2656(13) 0.9381(11) 0.094(8) Uani 1 1 d .
H67A H 1.4044 0.2291 0.9387 0.140 Uiso 1 1 calc R
H67B H 1.3289 0.2541 0.9794 0.140 Uiso 1 1 calc R
H67C H 1.3846 0.3018 0.9255 0.140 Uiso 1 1 calc R
C68 C 0.6104(14) 0.3664(10) 0.6530(9) 0.068(5) Uani 1 1 d .
H68A H 0.5838 0.4039 0.6603 0.081 Uiso 1 1 calc R
H68B H 0.6261 0.3279 0.6930 0.081 Uiso 1 1 calc R
C69 C 0.545(3) 0.358(3) 0.618(2) 0.21(2) Uani 1 1 d .
H69A H 0.5779 0.3344 0.5957 0.251 Uiso 1 1 calc R
H69B H 0.5079 0.3999 0.5892 0.251 Uiso 1 1 calc R
C70 C 0.480(3) 0.315(2) 0.6786(19) 0.161(16) Uani 1 1 d .
H70A H 0.5214 0.2810 0.7118 0.194 Uiso 1 1 calc R
H70B H 0.4404 0.3437 0.6949 0.194 Uiso 1 1 calc R
C71 C 0.415(3) 0.283(2) 0.660(2) 0.190(19) Uani 1 1 d .
H71A H 0.3802 0.2585 0.6972 0.285 Uiso 1 1 calc R
H71B H 0.4531 0.2545 0.6446 0.285 Uiso 1 1 calc R
H71C H 0.3713 0.3167 0.6289 0.285 Uiso 1 1 calc R
C72 C 1.0568(9) 0.4534(6) 0.6196(6) 0.026(3) Uani 1 1 d .
H72A H 1.0759 0.4156 0.6123 0.032 Uiso 1 1 calc R
H72B H 1.0501 0.4922 0.5792 0.032 Uiso 1 1 calc R
C73 C 1.1256(11) 0.4527(8) 0.6562(8) 0.050(4) Uani 1 1 d .
H73A H 1.1312 0.4137 0.6963 0.060 Uiso 1 1 calc R
H73B H 1.1043 0.4899 0.6642 0.060 Uiso 1 1 calc R
C74 C 1.2176(12) 0.4544(9) 0.6246(8) 0.056(5) Uani 1 1 d .
H74A H 1.2125 0.4929 0.5840 0.067 Uiso 1 1 calc R
H74B H 1.2405 0.4165 0.6176 0.067 Uiso 1 1 calc R
C75 C 1.2852(19) 0.4552(17) 0.6643(16) 0.142(12) Uani 1 1 d .
H75A H 1.3453 0.4570 0.6431 0.212 Uiso 1 1 calc R
H75B H 1.2914 0.4164 0.7039 0.212 Uiso 1 1 calc R
H75C H 1.2622 0.4926 0.6713 0.212 Uiso 1 1 calc R
C76 C -0.1479(9) 0.4080(6) 0.3006(5) 0.025(3) Uani 1 1 d .
C77 C -0.1739(9) 0.4346(6) 0.2407(6) 0.026(3) Uani 1 1 d .
H77A H -0.2321 0.4325 0.2327 0.032 Uiso 1 1 calc R
C78 C -0.1168(8) 0.4650(5) 0.1908(5) 0.021(2) Uani 1 1 d .
C79 C -0.0297(8) 0.4672(5) 0.2041(5) 0.018(2) Uani 1 1 d .
C80 C -0.0055(8) 0.4381(5) 0.2657(5) 0.022(3) Uani 1 1 d .
H80A H 0.0531 0.4383 0.2748 0.026 Uiso 1 1 calc R
C81 C -0.0638(8) 0.4088(5) 0.3143(5) 0.018(2) Uani 1 1 d .
C82 C -0.1431(9) 0.4916(6) 0.1246(5) 0.025(3) Uani 1 1 d .
H82A H -0.2108 0.5057 0.1216 0.031 Uiso 1 1 calc R
H82B H -0.1169 0.5292 0.0981 0.031 Uiso 1 1 calc R
C83 C -0.1085(9) 0.4423(6) 0.1018(5) 0.023(3) Uani 1 1 d .
C84 C -0.1627(7) 0.4043(5) 0.1052(4) 0.012(2) Uani 1 1 d .
C85 C -0.1261(9) 0.3574(6) 0.0834(5) 0.024(3) Uani 1 1 d .
H85A H -0.1643 0.3318 0.0848 0.029 Uiso 1 1 calc R
C86 C -0.0352(8) 0.3487(6) 0.0602(5) 0.020(3) Uani 1 1 d .
C87 C 0.0171(8) 0.3880(6) 0.0586(5) 0.021(3) Uani 1 1 d .
C88 C -0.0223(8) 0.4336(6) 0.0783(5) 0.020(3) Uani 1 1 d .
H88A H 0.0144 0.4610 0.0749 0.025 Uiso 1 1 calc R
C89 C -0.0008(9) 0.2972(6) 0.0420(5) 0.024(3) Uani 1 1 d .
H89A H -0.0529 0.2904 0.0281 0.029 Uiso 1 1 calc R
H89B H 0.0434 0.3106 0.0070 0.029 Uiso 1 1 calc R
C90 C 0.0450(8) 0.2359(5) 0.0937(5) 0.016(2) Uani 1 1 d .
C91 C -0.0039(8) 0.1887(5) 0.1354(5) 0.020(2) Uani 1 1 d .
C92 C 0.0370(9) 0.1351(6) 0.1858(5) 0.024(3) Uani 1 1 d .
H92A H 0.0017 0.1053 0.2126 0.029 Uiso 1 1 calc R
C93 C 0.1256(8) 0.1236(5) 0.1983(5) 0.019(2) Uani 1 1 d .
C94 C 0.1803(8) 0.1674(5) 0.1575(5) 0.019(2) Uani 1 1 d .
C95 C 0.1404(8) 0.2224(5) 0.1059(5) 0.020(2) Uani 1 1 d .
H95A H 0.1769 0.2512 0.0785 0.024 Uiso 1 1 calc R
C96 C 0.1720(9) 0.0635(6) 0.2544(5) 0.024(3) Uani 1 1 d .
H96A H 0.2367 0.0494 0.2433 0.029 Uiso 1 1 calc R
H96B H 0.1407 0.0289 0.2654 0.029 Uiso 1 1 calc R
C97 C 0.1697(8) 0.0745(5) 0.3111(5) 0.019(2) Uani 1 1 d .
C98 C 0.0952(9) 0.0694(6) 0.3497(5) 0.024(3) Uani 1 1 d .
C99 C 0.0919(9) 0.0785(6) 0.4022(5) 0.023(3) Uani 1 1 d .
H99A H 0.0402 0.0734 0.4297 0.028 Uiso 1 1 calc R
C100 C 0.1677(8) 0.0955(5) 0.4130(5) 0.021(3) Uani 1 1 d .
C101 C 0.2410(8) 0.1028(6) 0.3714(5) 0.025(3) Uani 1 1 d .
C102 C 0.2434(9) 0.0909(5) 0.3226(5) 0.023(3) Uani 1 1 d .
H10A H 0.2962 0.0939 0.2961 0.028 Uiso 1 1 calc R
C103 C 0.1606(9) 0.1098(5) 0.4670(5) 0.023(3) Uani 1 1 d .
H10B H 0.1271 0.0811 0.5019 0.027 Uiso 1 1 calc R
H10C H 0.2229 0.1024 0.4807 0.027 Uiso 1 1 calc R
C104 C 0.1101(8) 0.1787(6) 0.4475(5) 0.021(2) Uani 1 1 d .
C105 C 0.0128(8) 0.1978(5) 0.4530(5) 0.020(2) Uani 1 1 d .
C106 C -0.0290(9) 0.2606(6) 0.4314(5) 0.022(3) Uani 1 1 d .
H10D H -0.0940 0.2723 0.4354 0.027 Uiso 1 1 calc R
C107 C 0.0190(9) 0.3080(6) 0.4040(6) 0.027(3) Uani 1 1 d .
C108 C 0.1135(9) 0.2914(6) 0.3977(5) 0.022(3) Uani 1 1 d .
C109 C 0.1586(9) 0.2257(6) 0.4202(5) 0.022(3) Uani 1 1 d .
H10E H 0.2235 0.2141 0.4162 0.027 Uiso 1 1 calc R
C110 C -0.0310(9) 0.3773(6) 0.3806(5) 0.022(3) Uani 1 1 d .
H11A H 0.0105 0.4012 0.3826 0.027 Uiso 1 1 calc R
H11B H -0.0847 0.3803 0.4080 0.027 Uiso 1 1 calc R
C111 C -0.2882(15) 0.3784(11) 0.3414(10) 0.074(6) Uani 1 1 d .
H11C H -0.2866 0.3567 0.3163 0.088 Uiso 1 1 calc R
H11D H -0.3232 0.4231 0.3192 0.088 Uiso 1 1 calc R
C112 C -0.335(3) 0.3427(18) 0.4074(18) 0.150(15) Uani 1 1 d .
H11E H -0.3558 0.3096 0.4041 0.181 Uiso 1 1 calc R
H11T H -0.2820 0.3191 0.4351 0.181 Uiso 1 1 calc R
C113 C -0.385(6) 0.356(4) 0.434(3) 0.45(8) Uani 1 1 d D
H11U H -0.4377 0.3836 0.4067 0.544 Uiso 1 1 calc R
H11V H -0.3619 0.3826 0.4453 0.544 Uiso 1 1 calc R
C114 C -0.420(4) 0.308(3) 0.490(2) 0.32(4) Uani 1 1 d D
H11F H -0.4520 0.3280 0.5158 0.484 Uiso 1 1 calc R
H11G H -0.3686 0.2731 0.5127 0.484 Uiso 1 1 calc R
H11H H -0.4626 0.2914 0.4793 0.484 Uiso 1 1 calc R
C115 C 0.1143(8) 0.4938(6) 0.1649(5) 0.020(2) Uani 1 1 d .
H11I H 0.1514 0.4496 0.1789 0.025 Uiso 1 1 calc R
H11J H 0.1152 0.5066 0.1970 0.025 Uiso 1 1 calc R
C116 C 0.1535(9) 0.5387(6) 0.1042(6) 0.028(3) Uani 1 1 d .
H11K H 0.1494 0.5269 0.0719 0.034 Uiso 1 1 calc R
H11L H 0.1172 0.5830 0.0913 0.034 Uiso 1 1 calc R
C117 C 0.2533(9) 0.5347(7) 0.1119(6) 0.032(3) Uani 1 1 d .
H11M H 0.2895 0.4906 0.1235 0.039 Uiso 1 1 calc R
H11N H 0.2572 0.5444 0.1458 0.039 Uiso 1 1 calc R
C118 C 0.2951(12) 0.5815(9) 0.0523(8) 0.054(4) Uani 1 1 d .
H11O H 0.3595 0.5771 0.0589 0.081 Uiso 1 1 calc R
H11P H 0.2607 0.6253 0.0415 0.081 Uiso 1 1 calc R
H11Q H 0.2917 0.5719 0.0188 0.081 Uiso 1 1 calc R
C119 C -0.3177(17) 0.3768(11) 0.1341(9) 0.075(6) Uani 1 1 d .
H11R H -0.3315 0.3868 0.0921 0.090 Uiso 1 1 calc R
H11S H -0.2921 0.3303 0.1571 0.090 Uiso 1 1 calc R
C120 C -0.3973(11) 0.3933(9) 0.1630(8) 0.051(4) Uani 1 1 d D
H12B H -0.4062 0.4382 0.1543 0.062 Uiso 1 1 calc R
H12S H -0.3910 0.3663 0.2081 0.062 Uiso 1 1 calc R
C121 C -0.477(2) 0.3865(17) 0.144(2) 0.203(19) Uani 1 1 d D
H12C H -0.4730 0.3975 0.1001 0.243 Uiso 1 1 calc R
H12D H -0.5339 0.4141 0.1518 0.243 Uiso 1 1 calc R
C122 C -0.478(3) 0.3197(19) 0.183(2) 0.28(3) Uani 1 1 d D
H12E H -0.5307 0.3106 0.1728 0.415 Uiso 1 1 calc R
H12F H -0.4817 0.3098 0.2261 0.415 Uiso 1 1 calc R
H12G H -0.4210 0.2933 0.1748 0.415 Uiso 1 1 calc R
C123 C 0.1656(9) 0.4125(6) 0.0407(6) 0.026(3) Uani 1 1 d .
H12H H 0.1682 0.4039 0.0839 0.032 Uiso 1 1 calc R
H12I H 0.1424 0.4589 0.0150 0.032 Uiso 1 1 calc R
C124 C 0.2595(10) 0.3901(7) 0.0178(6) 0.033(3) Uani 1 1 d .
H12J H 0.2846 0.3447 0.0463 0.040 Uiso 1 1 calc R
H12K H 0.2546 0.3938 -0.0233 0.040 Uiso 1 1 calc R
C125 C 0.3227(12) 0.4289(9) 0.0136(8) 0.051(4) Uani 1 1 d .
H12L H 0.3266 0.4252 0.0548 0.062 Uiso 1 1 calc R
H12M H 0.2967 0.4742 -0.0146 0.062 Uiso 1 1 calc R
C126 C 0.4224(18) 0.4083(14) -0.0101(13) 0.107(9) Uani 1 1 d .
H12N H 0.4606 0.4355 -0.0118 0.160 Uiso 1 1 calc R
H12O H 0.4193 0.4129 -0.0513 0.160 Uiso 1 1 calc R
H12P H 0.4493 0.3638 0.0181 0.160 Uiso 1 1 calc R
C127 C -0.1329(12) 0.1506(8) 0.1400(8) 0.051(4) Uani 1 1 d .
H12Q H -0.1440 0.1312 0.1852 0.061 Uiso 1 1 calc R
H12R H -0.0896 0.1181 0.1302 0.061 Uiso 1 1 calc R
C128 C -0.2207(17) 0.1715(11) 0.1084(11) 0.088(7) Uani 1 1 d .
H12V H -0.2043 0.1677 0.0699 0.106 Uiso 1 1 calc R
H12W H -0.2558 0.1386 0.1346 0.106 Uiso 1 1 calc R
C129 C -0.280(3) 0.226(2) 0.093(3) 0.22(3) Uani 1 1 d .
H12T H -0.2451 0.2602 0.0694 0.264 Uiso 1 1 calc R
H12U H -0.3030 0.2290 0.1312 0.264 Uiso 1 1 calc R
C130 C -0.3626(15) 0.2440(11) 0.0552(11) 0.076(6) Uani 1 1 d .
H13A H -0.4050 0.2824 0.0546 0.114 Uiso 1 1 calc R
H13B H -0.3938 0.2088 0.0737 0.114 Uiso 1 1 calc R
H13C H -0.3426 0.2523 0.0130 0.114 Uiso 1 1 calc R
C131 C 0.3297(11) 0.1887(8) 0.1291(8) 0.049(4) Uani 1 1 d .
H13D H 0.3070 0.2342 0.1189 0.058 Uiso 1 1 calc R
H13E H 0.3322 0.1851 0.0908 0.058 Uiso 1 1 calc R
C132 C 0.4259(13) 0.1637(9) 0.1557(8) 0.057(5) Uani 1 1 d .
H13F H 0.4668 0.1911 0.1267 0.069 Uiso 1 1 calc R
H13G H 0.4228 0.1656 0.1950 0.069 Uiso 1 1 calc R
C133 C 0.4642(12) 0.0973(9) 0.1665(8) 0.052(4) Uani 1 1 d .
H13H H 0.4701 0.0960 0.1267 0.063 Uiso 1 1 calc R
H13I H 0.4214 0.0705 0.1936 0.063 Uiso 1 1 calc R
C134 C 0.5589(16) 0.0699(12) 0.1964(11) 0.082(7) Uani 1 1 d .
H13J H 0.5823 0.0260 0.2029 0.124 Uiso 1 1 calc R
H13K H 0.5529 0.0704 0.2362 0.124 Uiso 1 1 calc R
H13L H 0.6016 0.0959 0.1693 0.124 Uiso 1 1 calc R
C135 C -0.0580(9) 0.0515(6) 0.3715(6) 0.026(3) Uani 1 1 d .
H13M H -0.0753 0.0887 0.3798 0.031 Uiso 1 1 calc R
H13N H -0.0517 0.0120 0.4113 0.031 Uiso 1 1 calc R
C136 C -0.1297(10) 0.0549(7) 0.3316(7) 0.035(3) Uani 1 1 d .
H13O H -0.1380 0.0965 0.2940 0.042 Uiso 1 1 calc R
H13P H -0.1055 0.0212 0.3187 0.042 Uiso 1 1 calc R
C137 C -0.2218(13) 0.0472(9) 0.3627(8) 0.057(5) Uani 1 1 d .
H13Q H -0.2448 0.0791 0.3782 0.069 Uiso 1 1 calc R
H13R H -0.2150 0.0043 0.3986 0.069 Uiso 1 1 calc R
C138 C -0.2916(14) 0.0558(11) 0.3192(10) 0.074(6) Uani 1 1 d .
H13S H -0.3505 0.0500 0.3412 0.111 Uiso 1 1 calc R
H13T H -0.2692 0.0241 0.3040 0.111 Uiso 1 1 calc R
H13U H -0.2999 0.0987 0.2843 0.111 Uiso 1 1 calc R
C139 C 0.3972(13) 0.1129(11) 0.3502(9) 0.069(6) Uani 1 1 d .
H13V H 0.3891 0.1453 0.3065 0.082 Uiso 1 1 calc R
H13W H 0.4173 0.0700 0.3526 0.082 Uiso 1 1 calc R
C140 C 0.4677(17) 0.1246(14) 0.3811(12) 0.088(7) Uani 1 1 d .
H14C H 0.4528 0.1093 0.4256 0.106 Uiso 1 1 calc R
H14D H 0.5305 0.1013 0.3763 0.106 Uiso 1 1 calc R
C141 C 0.463(4) 0.189(3) 0.353(3) 0.32(5) Uani 1 1 d .
H14E H 0.3996 0.2131 0.3556 0.384 Uiso 1 1 calc R
H14F H 0.4817 0.2045 0.3086 0.384 Uiso 1 1 calc R
C142 C 0.538(3) 0.197(2) 0.393(2) 0.21(2) Uani 1 1 d .
H14G H 0.5529 0.2385 0.3690 0.312 Uiso 1 1 calc R
H14H H 0.5948 0.1631 0.3997 0.312 Uiso 1 1 calc R
H14I H 0.5101 0.1923 0.4325 0.312 Uiso 1 1 calc R
C143 C -0.1267(9) 0.1658(6) 0.4796(6) 0.027(3) Uani 1 1 d .
H14J H -0.1463 0.1931 0.4364 0.032 Uiso 1 1 calc R
H14K H -0.1509 0.1905 0.5027 0.032 Uiso 1 1 calc R
C144 C -0.1638(8) 0.1064(6) 0.5080(6) 0.025(3) Uani 1 1 d .
H14L H -0.1490 0.0819 0.5522 0.030 Uiso 1 1 calc R
H14M H -0.1323 0.0794 0.4881 0.030 Uiso 1 1 calc R
C145 C -0.2682(11) 0.1199(7) 0.5017(7) 0.042(4) Uani 1 1 d .
H14N H -0.2993 0.1466 0.5219 0.050 Uiso 1 1 calc R
H14X H -0.2827 0.1452 0.4574 0.050 Uiso 1 1 calc R
C146 C -0.3068(13) 0.0643(9) 0.5274(9) 0.060(5) Uani 1 1 d .
H14O H -0.3731 0.0779 0.5210 0.090 Uiso 1 1 calc R
H14P H -0.2951 0.0395 0.5716 0.090 Uiso 1 1 calc R
H14Q H -0.2781 0.0379 0.5070 0.090 Uiso 1 1 calc R
C147 C 0.2537(10) 0.3257(7) 0.3642(7) 0.036(3) Uani 1 1 d .
H14R H 0.2742 0.2987 0.3432 0.043 Uiso 1 1 calc R
H14S H 0.2799 0.3017 0.4059 0.043 Uiso 1 1 calc R
C148 C 0.2865(10) 0.3872(7) 0.3277(6) 0.036(3) Uani 1 1 d .
H14T H 0.2636 0.4093 0.2853 0.044 Uiso 1 1 calc R
H14U H 0.2606 0.4156 0.3469 0.044 Uiso 1 1 calc R
C149 C 0.3866(12) 0.3754(9) 0.3255(9) 0.057(5) Uani 1 1 d .
H14V H 0.4124 0.3451 0.3084 0.068 Uiso 1 1 calc R
H14W H 0.4090 0.3553 0.3679 0.068 Uiso 1 1 calc R
C150 C 0.4224(14) 0.4383(10) 0.2850(10) 0.070(6) Uani 1 1 d .
H15Q H 0.4897 0.4278 0.2847 0.105 Uiso 1 1 calc R
H15R H 0.3985 0.4680 0.3024 0.105 Uiso 1 1 calc R
H15S H 0.4012 0.4582 0.2428 0.105 Uiso 1 1 calc R
I1 I 0.68974(9) 0.18047(7) 0.79636(6) 0.0619(5) Uani 1 1 d D
I2 I 1.14587(9) 0.26606(6) 0.70955(6) 0.0594(5) Uani 1 1 d D
C151 C 0.790(2) 0.222(3) 0.754(2) 0.36(6) Uani 1 1 d D
H15A H 0.7976 0.2204 0.7145 0.437 Uiso 1 1 calc R
H15B H 0.7642 0.2671 0.7439 0.437 Uiso 1 1 calc R
C152 C 0.8843(10) 0.2095(8) 0.7719(7) 0.046(4) Uani 1 1 d D
H15C H 0.8819 0.2123 0.8107 0.055 Uiso 1 1 calc R
H15D H 0.9158 0.1653 0.7806 0.055 Uiso 1 1 calc R
C153 C 0.9369(18) 0.2502(15) 0.7287(12) 0.128(12) Uani 1 1 d D
H15E H 0.9067 0.2944 0.7210 0.153 Uiso 1 1 calc R
H15F H 0.9380 0.2485 0.6895 0.153 Uiso 1 1 calc R
C154 C 1.032(2) 0.236(3) 0.746(2) 0.26(3) Uani 1 1 d D
H15G H 1.0526 0.1895 0.7603 0.307 Uiso 1 1 calc R
H15H H 1.0238 0.2402 0.7848 0.307 Uiso 1 1 calc R
I4 I -0.18221(18) 0.23704(9) 0.29104(9) 0.1135(8) Uani 1 1 d D
C155 C 0.1761(18) 0.276(2) 0.240(2) 0.29(4) Uani 1 1 d D
H15I H 0.1970 0.2325 0.2444 0.346 Uiso 1 1 calc R
H15J H 0.1742 0.2706 0.2823 0.346 Uiso 1 1 calc R
C156 C 0.0781(19) 0.2899(17) 0.2291(19) 0.23(3) Uani 1 1 d D
H15K H 0.0470 0.3309 0.2292 0.274 Uiso 1 1 calc R
H15L H 0.0707 0.2947 0.1879 0.274 Uiso 1 1 calc R
C157 C 0.0358(17) 0.2429(16) 0.2728(14) 0.152(13) Uani 1 1 d D
H15M H 0.0433 0.2383 0.3139 0.183 Uiso 1 1 calc R
H15N H 0.0675 0.2019 0.2729 0.183 Uiso 1 1 calc R
C158 C -0.0615(15) 0.255(2) 0.263(2) 0.23(3) Uani 1 1 d D
H15O H -0.0566 0.2514 0.2246 0.273 Uiso 1 1 calc R
H15P H -0.0784 0.3011 0.2496 0.273 Uiso 1 1 calc R

loop_
_atom_site_aniso_label
_atom_site_aniso_U_11
_atom_site_aniso_U_22
_atom_site_aniso_U_33
_atom_site_aniso_U_23
_atom_site_aniso_U_13
_atom_site_aniso_U_12
I3 0.1246(15) 0.0903(13) 0.0729(11) -0.0409(10) -0.0300(10) 0.0200(10)
O1 0.023(5) 0.020(5) 0.025(4) -0.007(4) -0.004(4) -0.003(4)
O2 0.032(5) 0.020(5) 0.019(4) -0.005(3) 0.004(4) -0.010(4)
O3 0.025(5) 0.028(5) 0.021(4) -0.007(4) -0.006(3) -0.010(4)
O4 0.027(5) 0.030(5) 0.014(4) -0.004(3) 0.003(3) -0.008(4)
O5 0.016(4) 0.023(4) 0.025(4) -0.011(3) 0.000(3) -0.005(3)
O6 0.011(4) 0.027(5) 0.036(5) -0.012(4) -0.003(3) -0.017(3)
O7 0.026(5) 0.034(5) 0.024(5) -0.009(4) 0.001(4) -0.009(4)
O8 0.032(5) 0.025(5) 0.041(5) -0.007(4) -0.007(4) -0.009(4)
O9 0.039(6) 0.044(6) 0.039(5) -0.025(5) 0.000(4) -0.020(5)
O10 0.035(6) 0.036(5) 0.035(5) -0.021(4) 0.005(4) -0.010(4)
O11 0.035(6) 0.038(6) 0.030(5) -0.009(4) 0.012(4) -0.015(4)
O12 0.028(5) 0.035(5) 0.023(5) -0.010(4) -0.003(4) -0.009(4)
O13 0.015(5) 0.050(6) 0.043(5) -0.025(5) 0.004(4) 0.002(4)
O14 0.017(4) 0.024(5) 0.031(4) -0.014(4) 0.001(3) -0.007(3)
O15 0.031(5) 0.031(5) 0.041(5) -0.013(4) -0.005(4) -0.007(4)
O16 0.022(5) 0.038(6) 0.031(5) -0.011(4) 0.002(4) -0.008(4)
O17 0.030(5) 0.034(5) 0.029(5) -0.020(4) 0.001(4) -0.011(4)
O18 0.026(5) 0.035(5) 0.033(5) -0.021(4) -0.002(4) -0.006(4)
O19 0.034(5) 0.020(5) 0.021(4) -0.008(4) 0.004(4) -0.008(4)
O20 0.040(6) 0.019(5) 0.031(5) -0.009(4) 0.000(4) -0.006(4)
C1 0.025(6) 0.016(6) 0.010(5) -0.004(4) -0.001(4) -0.004(5)
C2 0.022(6) 0.014(6) 0.011(5) -0.005(4) -0.003(4) -0.002(5)
C3 0.016(6) 0.019(6) 0.010(5) -0.006(4) 0.003(4) -0.004(4)
C4 0.021(6) 0.021(6) 0.015(6) -0.008(5) -0.001(5) -0.004(5)
C5 0.021(6) 0.017(6) 0.014(5) -0.006(4) 0.001(5) -0.005(5)
C6 0.023(6) 0.017(6) 0.012(5) -0.005(4) -0.003(5) -0.003(5)
C7 0.022(6) 0.021(6) 0.013(5) -0.005(5) -0.002(5) -0.001(5)
C8 0.024(6) 0.013(6) 0.012(5) -0.001(4) -0.002(4) -0.003(5)
C9 0.020(6) 0.016(6) 0.018(6) -0.003(5) 0.003(5) -0.009(5)
C10 0.020(6) 0.019(6) 0.021(6) -0.008(5) 0.002(5) -0.008(5)
C11 0.027(7) 0.018(6) 0.020(6) -0.009(5) -0.003(5) -0.007(5)
C12 0.017(6) 0.020(6) 0.022(6) -0.007(5) -0.002(5) 0.000(5)
C13 0.019(6) 0.020(6) 0.021(6) -0.008(5) -0.002(5) -0.004(5)
C14 0.030(7) 0.013(6) 0.019(6) -0.006(5) -0.001(5) -0.001(5)
C15 0.012(6) 0.016(6) 0.021(6) -0.007(5) 0.003(4) -0.007(4)
C16 0.026(7) 0.017(6) 0.019(6) -0.008(5) 0.003(5) -0.006(5)
C17 0.017(6) 0.019(6) 0.026(6) -0.009(5) -0.006(5) -0.001(5)
C18 0.016(6) 0.019(6) 0.018(6) -0.008(5) -0.002(4) -0.006(5)
C19 0.019(6) 0.014(6) 0.019(6) -0.006(4) -0.003(5) -0.003(4)
C20 0.014(6) 0.021(6) 0.015(5) -0.007(5) 0.002(4) -0.005(5)
C21 0.027(7) 0.018(6) 0.020(6) -0.008(5) -0.001(5) -0.003(5)
C22 0.018(6) 0.019(6) 0.010(5) -0.006(4) -0.006(4) 0.001(5)
C23 0.015(6) 0.017(6) 0.010(5) -0.003(4) 0.001(4) -0.003(4)
C24 0.021(6) 0.011(5) 0.011(5) -0.001(4) -0.004(4) -0.003(4)
C25 0.020(6) 0.013(6) 0.009(5) 0.000(4) -0.003(4) -0.001(4)
C26 0.000(5) 0.027(6) 0.021(6) -0.010(5) 0.003(4) -0.006(4)
C27 0.023(7) 0.019(6) 0.016(6) -0.004(5) -0.003(5) -0.006(5)
C28 0.019(6) 0.018(6) 0.013(5) -0.004(4) -0.002(4) -0.004(5)
C29 0.016(6) 0.012(5) 0.012(5) -0.004(4) -0.006(4) 0.000(4)
C30 0.018(6) 0.022(6) 0.017(6) -0.008(5) -0.004(5) -0.002(5)
C31 0.023(6) 0.015(6) 0.012(5) -0.006(4) 0.002(4) -0.003(5)
C32 0.013(6) 0.014(5) 0.011(5) -0.005(4) 0.003(4) -0.003(4)
C33 0.018(6) 0.015(6) 0.013(5) -0.005(4) -0.005(4) -0.003(4)
C34 0.017(6) 0.010(5) 0.010(5) -0.003(4) 0.001(4) -0.005(4)
C35 0.022(6) 0.016(6) 0.010(5) -0.006(4) -0.002(4) -0.002(5)
C36 0.024(7) 0.027(7) 0.034(7) -0.010(6) -0.005(6) -0.005(6)
C37 0.029(8) 0.032(8) 0.030(7) -0.009(6) 0.001(6) -0.006(6)
C38 0.040(9) 0.033(9) 0.059(10) -0.012(7) 0.001(8) -0.008(7)
C39 0.059(13) 0.066(14) 0.078(14) -0.024(11) 0.005(11) -0.013(11)
C40 0.030(7) 0.024(7) 0.017(6) -0.007(5) 0.001(5) -0.006(5)
C41 0.032(7) 0.021(7) 0.028(7) -0.009(5) -0.005(5) -0.001(5)
C42 0.038(9) 0.029(8) 0.036(8) -0.008(6) -0.004(6) -0.008(6)
C43 0.059(12) 0.046(11) 0.080(13) -0.026(10) -0.006(10) -0.011(9)
C44 0.021(6) 0.022(6) 0.021(6) -0.010(5) 0.003(5) -0.008(5)
C45 0.027(7) 0.024(6) 0.021(6) -0.008(5) 0.001(5) -0.009(5)
C46 0.027(7) 0.036(8) 0.031(7) -0.016(6) 0.005(6) -0.009(6)
C47 0.042(9) 0.047(10) 0.045(9) -0.016(7) 0.002(7) -0.020(7)
C48 0.029(8) 0.042(9) 0.038(8) -0.019(7) 0.003(6) -0.009(7)
C49 0.053(11) 0.054(11) 0.049(10) -0.012(8) 0.005(8) -0.018(9)
C50 0.15(4) 0.20(4) 0.10(3) -0.06(3) -0.01(3) -0.05(3)
C51 0.28(7) 0.31(7) 0.18(5) -0.17(5) 0.07(5) -0.03(6)
C52 0.025(7) 0.020(6) 0.014(6) -0.003(5) -0.003(5) -0.005(5)
C53 0.029(8) 0.031(7) 0.024(7) -0.008(5) -0.001(5) -0.006(6)
C54 0.039(9) 0.044(9) 0.047(9) -0.017(7) -0.003(7) -0.016(7)
C55 0.058(15) 0.108(19) 0.092(16) -0.052(14) 0.008(12) -0.020(13)
C56 0.028(8) 0.036(8) 0.033(7) -0.015(6) 0.009(6) -0.009(6)
C57 0.030(9) 0.065(11) 0.058(10) -0.034(8) 0.007(7) -0.021(8)
C58 0.16(3) 0.13(3) 0.11(2) -0.06(2) 0.04(2) -0.04(2)
C59 0.10(3) 0.17(3) 0.15(3) -0.09(3) 0.00(2) -0.02(2)
C60 0.044(10) 0.033(9) 0.043(9) 0.000(7) -0.001(7) -0.010(7)
C61 0.035(9) 0.052(10) 0.050(9) -0.016(8) 0.004(7) -0.018(7)
C62 0.042(11) 0.059(11) 0.067(11) -0.028(9) 0.002(9) -0.013(9)
C63 0.061(14) 0.070(16) 0.091(16) -0.016(13) -0.011(12) -0.011(12)
C64 0.043(11) 0.047(11) 0.071(12) -0.014(9) -0.010(9) -0.015(9)
C65 0.069(15) 0.085(18) 0.101(17) -0.037(14) -0.012(13) -0.023(13)
C66 0.07(2) 0.13(3) 0.24(4) -0.11(3) 0.02(2) -0.028(19)
C67 0.068(17) 0.099(19) 0.086(17) -0.016(14) -0.003(13) -0.029(14)
C68 0.063(14) 0.075(14) 0.063(12) -0.031(10) -0.006(10) -0.010(10)
C69 0.18(4) 0.40(7) 0.19(4) -0.22(5) 0.07(3) -0.16(5)
C70 0.13(3) 0.15(4) 0.22(4) -0.10(3) -0.11(3) 0.02(3)
C71 0.16(4) 0.16(4) 0.25(5) -0.09(4) -0.06(4) -0.04(3)
C72 0.022(7) 0.030(7) 0.027(6) -0.012(5) 0.006(5) -0.013(5)
C73 0.036(9) 0.044(10) 0.077(11) -0.037(9) -0.005(8) -0.004(7)
C74 0.041(10) 0.048(11) 0.067(11) -0.015(9) -0.001(8) -0.014(8)
C75 0.07(2) 0.19(3) 0.25(4) -0.16(3) 0.01(2) -0.03(2)
C76 0.027(7) 0.020(6) 0.023(6) -0.008(5) 0.005(5) -0.003(5)
C77 0.024(7) 0.026(7) 0.030(7) -0.015(6) 0.001(5) -0.005(5)
C78 0.023(6) 0.016(6) 0.019(6) -0.007(5) -0.005(5) 0.002(5)
C79 0.024(6) 0.011(6) 0.014(6) -0.003(4) 0.003(5) -0.004(5)
C80 0.023(6) 0.022(6) 0.021(6) -0.011(5) -0.003(5) -0.003(5)
C81 0.022(6) 0.015(6) 0.013(6) -0.005(5) 0.003(5) -0.002(5)
C82 0.028(7) 0.018(6) 0.025(6) -0.005(5) -0.005(5) -0.003(5)
C83 0.028(7) 0.018(6) 0.014(6) -0.002(5) -0.007(5) -0.002(5)
C84 0.007(5) 0.013(5) 0.012(5) -0.002(4) 0.001(4) -0.005(4)
C85 0.026(7) 0.026(7) 0.020(6) -0.009(5) -0.007(5) -0.006(5)
C86 0.021(6) 0.023(6) 0.016(6) -0.006(5) -0.005(5) -0.006(5)
C87 0.024(7) 0.020(6) 0.015(6) -0.005(5) -0.004(5) -0.003(5)
C88 0.021(7) 0.023(6) 0.017(6) -0.007(5) -0.005(5) -0.004(5)
C89 0.033(7) 0.020(6) 0.016(6) -0.006(5) -0.001(5) -0.005(5)
C90 0.016(6) 0.016(6) 0.016(5) -0.006(4) -0.001(4) -0.005(4)
C91 0.021(6) 0.015(6) 0.022(6) -0.005(5) 0.000(5) -0.006(5)
C92 0.026(7) 0.024(7) 0.023(6) -0.011(5) 0.005(5) -0.007(5)
C93 0.020(6) 0.016(6) 0.018(6) -0.007(5) 0.003(5) -0.004(5)
C94 0.017(6) 0.021(6) 0.018(6) -0.008(5) 0.000(5) -0.006(5)
C95 0.022(6) 0.022(6) 0.018(6) -0.009(5) 0.001(5) -0.010(5)
C96 0.031(7) 0.016(6) 0.021(6) -0.008(5) -0.004(5) 0.003(5)
C97 0.024(6) 0.016(6) 0.014(6) -0.004(5) -0.003(5) -0.003(5)
C98 0.032(7) 0.024(7) 0.017(6) -0.010(5) 0.002(5) -0.007(5)
C99 0.031(7) 0.022(6) 0.019(6) -0.012(5) -0.005(5) -0.004(5)
C100 0.025(7) 0.015(6) 0.020(6) -0.006(5) -0.004(5) -0.002(5)
C101 0.022(7) 0.026(7) 0.024(6) -0.013(5) 0.000(5) -0.001(5)
C102 0.029(7) 0.016(6) 0.021(6) -0.008(5) -0.004(5) 0.000(5)
C103 0.030(7) 0.020(6) 0.013(6) -0.006(5) -0.005(5) -0.001(5)
C104 0.021(6) 0.021(6) 0.019(6) -0.010(5) -0.003(5) -0.002(5)
C105 0.027(7) 0.018(6) 0.012(5) -0.005(4) -0.002(5) -0.003(5)
C106 0.025(7) 0.024(7) 0.017(6) -0.009(5) -0.002(5) -0.003(5)
C107 0.035(8) 0.027(7) 0.019(6) -0.013(5) 0.001(5) -0.002(6)
C108 0.030(7) 0.018(6) 0.017(6) -0.006(5) -0.005(5) -0.003(5)
C109 0.029(7) 0.020(6) 0.015(6) -0.006(5) -0.004(5) -0.003(5)
C110 0.027(7) 0.024(6) 0.014(6) -0.007(5) 0.003(5) -0.007(5)
C111 0.066(15) 0.076(15) 0.075(14) -0.036(12) 0.018(11) -0.019(11)
C112 0.12(3) 0.11(3) 0.18(4) -0.03(3) 0.04(3) -0.05(2)
C113 0.39(13) 0.57(16) 0.16(6) -0.05(8) 0.19(7) -0.10(11)
C114 0.22(6) 0.42(10) 0.20(6) -0.10(6) 0.07(5) 0.01(7)
C115 0.018(6) 0.023(6) 0.020(6) -0.008(5) 0.002(5) -0.010(5)
C116 0.029(7) 0.029(7) 0.025(7) -0.011(5) 0.002(5) -0.008(6)
C117 0.029(8) 0.037(8) 0.034(7) -0.019(6) 0.004(6) -0.011(6)
C118 0.047(10) 0.062(11) 0.055(10) -0.022(8) 0.008(8) -0.032(9)
C119 0.115(19) 0.069(14) 0.050(12) -0.023(10) 0.003(12) -0.047(13)
C120 0.033(10) 0.069(12) 0.066(11) -0.041(9) 0.012(8) -0.019(8)
C121 0.11(3) 0.29(6) 0.28(5) -0.19(5) 0.02(3) -0.06(4)
C122 0.20(6) 0.46(9) 0.32(7) -0.28(7) 0.11(5) -0.16(7)
C123 0.028(7) 0.022(7) 0.025(6) -0.006(5) -0.010(5) -0.003(5)
C124 0.036(8) 0.033(8) 0.027(7) -0.012(6) 0.000(6) -0.005(6)
C125 0.042(10) 0.056(11) 0.054(10) -0.023(8) 0.003(8) -0.015(8)
C126 0.085(19) 0.13(2) 0.12(2) -0.078(19) 0.028(16) -0.037(17)
C127 0.045(10) 0.046(10) 0.057(10) -0.014(8) -0.010(8) -0.015(8)
C128 0.075(16) 0.070(16) 0.090(16) 0.000(12) -0.029(13) -0.029(13)
C129 0.12(4) 0.10(3) 0.38(7) -0.07(4) -0.04(4) 0.04(3)
C130 0.054(14) 0.080(16) 0.080(15) -0.023(12) -0.004(11) -0.022(11)
C131 0.041(10) 0.040(9) 0.048(10) -0.006(7) -0.005(8) -0.010(7)
C132 0.054(11) 0.051(11) 0.059(11) -0.014(9) -0.007(9) -0.020(9)
C133 0.041(10) 0.053(11) 0.058(11) -0.023(9) -0.004(8) -0.007(8)
C134 0.065(15) 0.084(17) 0.081(16) -0.024(13) -0.014(12) -0.013(12)
C135 0.024(7) 0.028(7) 0.026(6) -0.012(5) 0.002(5) -0.008(5)
C136 0.032(8) 0.033(8) 0.044(8) -0.022(6) -0.001(6) -0.004(6)
C137 0.055(12) 0.054(12) 0.060(11) -0.021(9) -0.003(9) -0.019(9)
C138 0.053(13) 0.084(15) 0.106(15) -0.056(12) 0.003(11) -0.027(11)
C139 0.049(12) 0.101(16) 0.067(13) -0.049(12) 0.001(10) -0.014(11)
C140 0.063(16) 0.13(2) 0.099(18) -0.077(17) 0.003(13) -0.018(14)
C141 0.28(9) 0.20(7) 0.51(13) -0.10(8) -0.21(8) -0.11(7)
C142 0.16(4) 0.13(4) 0.33(6) -0.10(4) -0.07(4) -0.02(3)
C143 0.028(7) 0.026(7) 0.023(6) -0.010(5) 0.001(5) -0.005(5)
C144 0.022(7) 0.025(7) 0.025(6) -0.008(5) -0.002(5) -0.006(5)
C145 0.042(9) 0.039(9) 0.036(8) -0.010(7) -0.008(7) -0.006(7)
C146 0.049(12) 0.057(12) 0.065(12) -0.022(10) -0.009(9) -0.006(9)
C147 0.037(8) 0.030(8) 0.038(8) -0.014(6) -0.007(6) -0.004(6)
C148 0.037(8) 0.037(8) 0.028(7) -0.013(6) 0.005(6) -0.006(6)
C149 0.047(11) 0.050(11) 0.063(11) -0.021(9) -0.005(8) -0.004(8)
C150 0.048(12) 0.061(13) 0.077(13) -0.016(10) 0.010(10) -0.015(10)
I1 0.0613(9) 0.0642(9) 0.0532(8) -0.0236(6) -0.0070(6) -0.0078(6)
I2 0.0674(9) 0.0521(8) 0.0529(8) -0.0196(6) -0.0037(6) -0.0128(6)
C151 0.50(16) 0.20(7) 0.31(10) 0.00(6) -0.27(11) -0.06(8)
C152 0.048(10) 0.045(9) 0.039(9) -0.016(7) 0.002(7) -0.009(8)
C153 0.18(4) 0.14(3) 0.10(2) -0.07(2) 0.01(2) -0.06(3)
C154 0.19(7) 0.34(9) 0.29(8) -0.17(7) 0.04(6) -0.11(7)
I4 0.188(2) 0.0684(12) 0.0781(12) -0.0277(10) -0.0288(12) -0.0192(12)
C155 0.56(13) 0.12(4) 0.15(5) -0.05(4) -0.17(7) 0.03(6)
C156 0.29(7) 0.21(6) 0.15(5) -0.11(4) -0.08(4) 0.09(5)
C157 0.20(4) 0.18(3) 0.09(2) -0.05(2) 0.01(2) -0.08(3)
C158 0.09(3) 0.31(6) 0.23(5) -0.10(5) 0.00(3) 0.00(4)

loop_
_atom_type_symbol
_atom_type_description
_atom_type_scat_dispersion_real
_atom_type_scat_dispersion_imag
_atom_type_scat_source
C C 0.0033 0.0016 'International Tables Vol C Tables 4.2.6.8 and 6.1.1.4'
H H 0.0000 0.0000 'International Tables Vol C Tables 4.2.6.8 and 6.1.1.4'
O O 0.0106 0.0060 'International Tables Vol C Tables 4.2.6.8 and 6.1.1.4'
I I -0.4742 1.8119 'International Tables Vol C Tables 4.2.6.8 and 6.1.1.4'

loop_
_geom_angle_atom_site_label_1
_geom_angle_atom_site_label_2
_geom_angle_atom_site_label_3
_geom_angle
C1 O1 C36 116.5(9)
C4 O2 C40 116.4(9)
C34 O3 C44 116.9(8)
C31 O4 C48 118.9(9)
C23 O5 C52 117.2(9)
C26 O6 C56 122.4(9)
C20 O7 C60 118.0(10)
C17 O8 C64 117.3(11)
C13 O9 C68 118.7(11)
C10 O10 C72 119.6(9)
C111 O11 C76 118.3(12)
C79 O12 C115 117.1(9)
C84 O13 C119 127.7(13)
C87 O14 C123 115.9(9)
C127 O15 C91 115.6(11)
C94 O16 C131 119.1(10)
C98 O17 C135 118.7(9)
C101 O18 C139 115.0(11)
C105 O19 C143 115.1(9)
C108 O20 C147 118.5(10)
C6 C1 O1 124.1(10)
C6 C1 C2 120.5(10)
O1 C1 C2 115.4(10)
C3 C2 C1 118.2(10)
C3 C2 C35 120.9(10)
C1 C2 C35 120.9(10)
C4 C3 C2 122.7(11)
C4 C3 H3A 118.8
C2 C3 H3A 118.5
O2 C4 C3 125.2(11)
O2 C4 C5 114.4(10)
C3 C4 C5 120.4(10)
C6 C5 C4 116.4(10)
C6 C5 C7 122.2(11)
C4 C5 C7 121.2(10)
C1 C6 C5 121.8(11)
C1 C6 H6A 119.1
C5 C6 H6A 119.1
C5 C7 C8 109.8(9)
C5 C7 H7A 109.7
C8 C7 H7A 109.7
C5 C7 H7B 109.7
C8 C7 H7B 109.6
H7A C7 H7B 108.2
C13 C8 C9 117.6(10)
C13 C8 C7 123.0(11)
C9 C8 C7 119.4(10)
C10 C9 C8 120.7(11)
C10 C9 H9A 119.6
C8 C9 H9A 119.7
C9 C10 O10 124.0(10)
C9 C10 C11 121.1(11)
O10 C10 C11 114.9(10)
C12 C11 C10 117.3(11)
C12 C11 C14 122.2(11)
C10 C11 C14 120.4(11)
C11 C12 C13 122.8(11)
C11 C12 H12A 118.5
C13 C12 H12A 118.7
O9 C13 C12 124.7(11)
O9 C13 C8 114.8(10)
C12 C13 C8 120.5(11)
C11 C14 C15 112.2(10)
C11 C14 H14A 109.3
C15 C14 H14A 109.0
C11 C14 H14B 109.0
C15 C14 H14B 109.3
H14A C14 H14B 107.9
C16 C15 C20 118.0(10)
C16 C15 C14 123.2(10)
C20 C15 C14 118.7(10)
C15 C16 C17 123.8(11)
C15 C16 H16A 118.1
C17 C16 H16A 118.1
O8 C17 C16 124.8(11)
O8 C17 C18 117.0(10)
C16 C17 C18 118.2(11)
C19 C18 C17 118.1(10)
C19 C18 C21 121.6(10)
C17 C18 C21 120.3(10)
C18 C19 C20 121.7(10)
C18 C19 H19A 119.3
C20 C19 H19A 119.0
O7 C20 C19 123.9(10)
O7 C20 C15 115.9(10)
C19 C20 C15 120.1(11)
C18 C21 C22 111.6(9)
C18 C21 H21A 109.5
C22 C21 H21A 109.8
C18 C21 H21B 109.0
C22 C21 H21B 108.9
H21A C21 H21B 107.9
C23 C22 C27 118.7(10)
C23 C22 C21 122.0(10)
C27 C22 C21 119.0(10)
C22 C23 C24 119.9(10)
C22 C23 O5 115.6(10)
C24 C23 O5 124.4(10)
C23 C24 C25 122.8(10)
C23 C24 H24A 118.5
C25 C24 H24A 118.7
C26 C25 C24 114.0(10)
C26 C25 C28 125.5(10)
C24 C25 C28 120.4(10)
C27 C26 C25 126.0(11)
C27 C26 O6 120.8(10)
C25 C26 O6 113.1(10)
C26 C27 C22 118.3(11)
C26 C27 H27A 121.1
C22 C27 H27A 120.7
C29 C28 C25 109.9(9)
C29 C28 H28A 109.7
C25 C28 H28A 109.8
C29 C28 H28B 109.6
C25 C28 H28B 109.7
H28A C28 H28B 108.2
C30 C29 C34 119.1(9)
C30 C29 C28 121.0(10)
C34 C29 C28 119.9(10)
C29 C30 C31 122.1(11)
C29 C30 H30A 118.9
C31 C30 H30A 119.0
O4 C31 C30 124.8(10)
O4 C31 C32 115.4(9)
C30 C31 C32 119.9(10)
C33 C32 C31 118.8(9)
C33 C32 C35 119.3(10)
C31 C32 C35 121.9(10)
C32 C33 C34 122.0(10)
C32 C33 H33A 119.0
C34 C33 H33A 119.1
O3 C34 C33 126.5(10)
O3 C34 C29 115.2(9)
C33 C34 C29 118.3(10)
C32 C35 C2 112.8(9)
C32 C35 H35A 109.1
C2 C35 H35A 109.1
C32 C35 H35B 108.9
C2 C35 H35B 108.9
H35A C35 H35B 107.8
O1 C36 C37 108.8(10)
O1 C36 H36A 109.8
C37 C36 H36A 109.9
O1 C36 H36B 109.9
C37 C36 H36B 110.0
H36A C36 H36B 108.3
C38 C37 C36 113.7(12)
C38 C37 H37A 108.9
C36 C37 H37A 109.0
C38 C37 H37B 108.6
C36 C37 H37B 108.8
H37A C37 H37B 107.7
C37 C38 C39 112.3(14)
C37 C38 H38A 108.9
C39 C38 H38A 108.9
C37 C38 H38B 109.3
C39 C38 H38B 109.4
H38A C38 H38B 107.9
C38 C39 H39A 109.5
C38 C39 H39B 109.2
H39A C39 H39B 109.5
C38 C39 H39C 109.7
H39A C39 H39C 109.5
H39B C39 H39C 109.5
O2 C40 C41 110.6(10)
O2 C40 H40A 109.5
C41 C40 H40A 109.5
O2 C40 H40B 109.5
C41 C40 H40B 109.6
H40A C40 H40B 108.0
C40 C41 C42 112.9(11)
C40 C41 H41A 109.0
C42 C41 H41A 109.0
C40 C41 H41B 109.1
C42 C41 H41B 108.9
H41A C41 H41B 107.7
C43 C42 C41 114.5(13)
C43 C42 H42A 108.5
C41 C42 H42A 108.6
C43 C42 H42B 108.8
C41 C42 H42B 108.6
H42A C42 H42B 107.6
C42 C43 H43A 109.4
C42 C43 H43B 109.6
H43A C43 H43B 109.5
C42 C43 H43C 109.4
H43A C43 H43C 109.5
H43B C43 H43C 109.5
O3 C44 C45 107.5(9)
O3 C44 H44A 110.2
C45 C44 H44A 110.4
O3 C44 H44B 110.1
C45 C44 H44B 110.1
H44A C44 H44B 108.5
C44 C45 C46 111.1(10)
C44 C45 H45A 109.6
C46 C45 H45A 109.4
C44 C45 H45B 109.3
C46 C45 H45B 109.3
H45A C45 H45B 108.0
C45 C46 C47 113.1(11)
C45 C46 H46A 109.0
C47 C46 H46A 108.9
C45 C46 H46B 108.9
C47 C46 H46B 109.0
H46A C46 H46B 107.8
C46 C47 H47A 109.7
C46 C47 H47B 109.3
H47A C47 H47B 109.5
C46 C47 H47C 109.4
H47A C47 H47C 109.5
H47B C47 H47C 109.5
O4 C48 C49 112.8(12)
O4 C48 H48A 109.1
C49 C48 H48A 109.3
O4 C48 H48B 109.1
C49 C48 H48B 108.7
H48A C48 H48B 107.8
C50 C49 C48 108.8(16)
C50 C49 H49A 109.7
C48 C49 H49A 110.3
C50 C49 H49B 109.8
C48 C49 H49B 109.9
H49A C49 H49B 108.4
C51 C50 C49 109.5(19)
C51 C50 H50A 108.3
C49 C50 H50A 109.4
C51 C50 H50B 111.1
C49 C50 H50B 110.2
H50A C50 H50B 108.2
C50 C51 H51A 109.6
C50 C51 H51B 110.8
H51A C51 H51B 109.5
C50 C51 H51C 108.0
H51A C51 H51C 109.5
H51B C51 H51C 109.5
O5 C52 C53 108.2(10)
O5 C52 H52A 110.2
C53 C52 H52A 110.1
O5 C52 H52B 109.9
C53 C52 H52B 110.1
H52A C52 H52B 108.4
C52 C53 C54 112.9(12)
C52 C53 H53A 109.0
C54 C53 H53A 108.8
C52 C53 H53B 109.1
C54 C53 H53B 109.1
H53A C53 H53B 107.7
C55 C54 C53 110.7(15)
C55 C54 H54A 109.6
C53 C54 H54A 109.6
C55 C54 H54B 109.7
C53 C54 H54B 109.3
H54A C54 H54B 108.0
C54 C55 H55A 108.9
C54 C55 H55B 109.8
H55A C55 H55B 109.5
C54 C55 H55C 109.7
H55A C55 H55C 109.5
H55B C55 H55C 109.5
C57 C56 O6 109.4(12)
C57 C56 H56A 109.3
O6 C56 H56A 110.0
C57 C56 H56B 110.1
O6 C56 H56B 109.7
H56A C56 H56B 108.3
C58 C57 C56 119.5(18)
C58 C57 H57A 107.1
C56 C57 H57A 107.2
C58 C57 H57B 108.0
C56 C57 H57B 107.7
H57A C57 H57B 106.8
C57 C58 C59 113(2)
C57 C58 H58A 108.3
C59 C58 H58A 108.4
C57 C58 H58B 109.8
C59 C58 H58B 109.0
H58A C58 H58B 107.8
C58 C59 H59A 110.1
C58 C59 H59B 108.9
H59A C59 H59B 109.5
C58 C59 H59C 109.4
H59A C59 H59C 109.5
H59B C59 H59C 109.5
O7 C60 C61 108.0(12)
O7 C60 H60A 109.8
C61 C60 H60A 109.8
O7 C60 H60B 110.4
C61 C60 H60B 110.4
H60A C60 H60B 108.4
C60 C61 C62 110.3(14)
C60 C61 H61A 109.4
C62 C61 H61A 110.1
C60 C61 H61B 109.5
C62 C61 H61B 109.3
H61A C61 H61B 108.2
C63 C62 C61 110.2(16)
C63 C62 H62A 109.5
C61 C62 H62A 109.3
C63 C62 H62B 109.6
C61 C62 H62B 110.0
H62A C62 H62B 108.1
C62 C63 H63A 109.5
C62 C63 H63B 109.5
H63A C63 H63B 109.5
C62 C63 H63C 109.4
H63A C63 H63C 109.5
H63B C63 H63C 109.5
O8 C64 C65 108.0(15)
O8 C64 H64A 110.1
C65 C64 H64A 110.4
O8 C64 H64B 110.0
C65 C64 H64B 109.9
H64A C64 H64B 108.4
C66 C65 C64 112(2)
C66 C65 H65A 109.5
C64 C65 H65A 109.7
C66 C65 H65B 108.3
C64 C65 H65B 109.4
H65A C65 H65B 108.2
C65 C66 C67 107(3)
C65 C66 H66A 109.4
C67 C66 H66A 110.1
C65 C66 H66B 110.3
C67 C66 H66B 110.8
H66A C66 H66B 108.7
C66 C67 H67A 109.7
C66 C67 H67B 109.0
H67A C67 H67B 109.5
C66 C67 H67C 109.7
H67A C67 H67C 109.5
H67B C67 H67C 109.5
O9 C68 C69 103(2)
O9 C68 H68A 111.6
C69 C68 H68A 113.8
O9 C68 H68B 110.8
C69 C68 H68B 108.8
H68A C68 H68B 109.1
C68 C69 C70 100(3)
C68 C69 H69A 114.0
C70 C69 H69A 113.6
C68 C69 H69B 109.4
C70 C69 H69B 110.0
H69A C69 H69B 109.8
C71 C70 C69 114(3)
C71 C70 H70A 109.0
C69 C70 H70A 107.1
C71 C70 H70B 107.9
C69 C70 H70B 110.8
H70A C70 H70B 107.9
C70 C71 H71A 110.8
C70 C71 H71B 108.3
H71A C71 H71B 109.5
C70 C71 H71C 109.4
H71A C71 H71C 109.5
H71B C71 H71C 109.5
C73 C72 O10 107.2(11)
C73 C72 H72A 110.3
O10 C72 H72A 110.1
C73 C72 H72B 110.3
O10 C72 H72B 110.5
H72A C72 H72B 108.5
C72 C73 C74 112.4(14)
C72 C73 H73A 109.1
C74 C73 H73A 108.9
C72 C73 H73B 109.1
C74 C73 H73B 109.4
H73A C73 H73B 107.8
C73 C74 C75 109.8(18)
C73 C74 H74A 109.5
C75 C74 H74A 110.0
C73 C74 H74B 109.9
C75 C74 H74B 109.5
H74A C74 H74B 108.1
C74 C75 H75A 109.1
C74 C75 H75B 109.9
H75A C75 H75B 109.5
C74 C75 H75C 109.4
H75A C75 H75C 109.5
H75B C75 H75C 109.5
C77 C76 C81 121.3(11)
C77 C76 O11 123.3(12)
C81 C76 O11 115.4(10)
C76 C77 C78 121.7(12)
C76 C77 H77A 119.1
C78 C77 H77A 119.3
C77 C78 C79 117.9(10)
C77 C78 C82 121.9(11)
C79 C78 C82 120.1(10)
O12 C79 C80 126.7(11)
O12 C79 C78 115.0(10)
C80 C79 C78 118.3(10)
C81 C80 C79 122.7(11)
C81 C80 H80A 118.6
C79 C80 H80A 118.7
C76 C81 C80 118.1(10)
C76 C81 C110 122.8(10)
C80 C81 C110 119.1(11)
C83 C82 C78 111.4(10)
C83 C82 H82A 109.3
C78 C82 H82A 109.5
C83 C82 H82B 109.4
C78 C82 H82B 109.2
H82A C82 H82B 108.0
C88 C83 C84 117.9(11)
C88 C83 C82 120.9(11)
C84 C83 C82 121.2(11)
C83 C84 O13 120.7(10)
C83 C84 C85 119.1(10)
O13 C84 C85 120.2(10)
C86 C85 C84 121.6(11)
C86 C85 H85A 119.1
C84 C85 H85A 119.4
C87 C86 C85 116.8(11)
C87 C86 C89 124.7(11)
C85 C86 C89 118.5(11)
C86 C87 O14 114.5(10)
C86 C87 C88 119.3(11)
O14 C87 C88 126.2(11)
C83 C88 C87 125.3(12)
C83 C88 H88A 117.4
C87 C88 H88A 117.4
C90 C89 C86 112.3(10)
C90 C89 H89A 109.0
C86 C89 H89A 108.7
C90 C89 H89B 109.3
C86 C89 H89B 109.6
H89A C89 H89B 107.8
C91 C90 C95 116.2(10)
C91 C90 C89 122.3(10)
C95 C90 C89 121.4(10)
C92 C91 O15 124.3(11)
C92 C91 C90 121.8(11)
O15 C91 C90 113.9(10)
C93 C92 C91 122.0(11)
C93 C92 H92A 119.1
C91 C92 H92A 119.0
C92 C93 C94 119.7(11)
C92 C93 C96 122.3(11)
C94 C93 C96 118.1(10)
O16 C94 C95 123.3(10)
O16 C94 C93 117.0(10)
C95 C94 C93 119.6(11)
C94 C95 C90 120.7(10)
C94 C95 H95A 119.7
C90 C95 H95A 119.6
C93 C96 C97 112.7(9)
C93 C96 H96A 108.9
C97 C96 H96A 109.2
C93 C96 H96B 109.1
C97 C96 H96B 109.0
H96A C96 H96B 107.8
C98 C97 C102 119.1(11)
C98 C97 C96 120.4(11)
C102 C97 C96 120.5(11)
C97 C98 O17 116.3(10)
C97 C98 C99 121.4(12)
O17 C98 C99 122.3(11)
C98 C99 C100 118.6(11)
C98 C99 H99A 120.6
C100 C99 H99A 120.8
C101 C100 C99 118.4(11)
C101 C100 C103 123.2(11)
C99 C100 C103 118.2(11)
C102 C101 O18 123.7(11)
C102 C101 C100 121.2(12)
O18 C101 C100 114.9(10)
C101 C102 C97 121.1(12)
C101 C102 H10A 119.4
C97 C102 H10A 119.5
C104 C103 C100 109.6(9)
C104 C103 H10B 110.0
C100 C103 H10B 109.8
C104 C103 H10C 109.6
C100 C103 H10C 109.6
H10B C103 H10C 108.2
C109 C104 C105 117.8(11)
C109 C104 C103 119.5(11)
C105 C104 C103 122.6(11)
C106 C105 O19 125.4(11)
C106 C105 C104 120.0(11)
O19 C105 C104 114.6(10)
C105 C106 C107 122.6(12)
C105 C106 H10D 118.8
C107 C106 H10D 118.6
C108 C107 C106 119.0(12)
C108 C107 C110 120.4(12)
C106 C107 C110 120.6(12)
O20 C108 C107 116.7(11)
O20 C108 C109 124.1(11)
C107 C108 C109 119.1(11)
C104 C109 C108 121.5(12)
C104 C109 H10E 119.2
C108 C109 H10E 119.4
C107 C110 C81 113.5(10)
C107 C110 H11A 108.9
C81 C110 H11A 108.8
C107 C110 H11B 108.8
C81 C110 H11B 108.9
H11A C110 H11B 107.7
O11 C111 C112 107(2)
O11 C111 H11C 110.3
C112 C111 H11C 110.7
O11 C111 H11D 109.8
C112 C111 H11D 110.6
H11C C111 H11D 108.5
C113 C112 C111 136(6)
C113 C112 H11E 101.8
C111 C112 H11E 102.4
C113 C112 H11T 105.1
C111 C112 H11T 103.6
H11E C112 H11T 105.1
C112 C113 C114 121(8)
C112 C113 H11U 109.2
C114 C113 H11U 107.1
C112 C113 H11V 105.6
C114 C113 H11V 106.1
H11U C113 H11V 106.7
C113 C114 H11F 110.3
C113 C114 H11G 109.4
H11F C114 H11G 109.5
C113 C114 H11H 108.7
H11F C114 H11H 109.5
H11G C114 H11H 109.5
O12 C115 C116 107.5(9)
O12 C115 H11I 110.2
C116 C115 H11I 110.1
O12 C115 H11J 110.1
C116 C115 H11J 110.4
H11I C115 H11J 108.5
C117 C116 C115 109.8(10)
C117 C116 H11K 109.7
C115 C116 H11K 110.0
C117 C116 H11L 109.5
C115 C116 H11L 109.6
H11K C116 H11L 108.2
C116 C117 C118 111.8(12)
C116 C117 H11M 109.0
C118 C117 H11M 109.4
C116 C117 H11N 109.3
C118 C117 H11N 109.3
H11M C117 H11N 107.9
C117 C118 H11O 109.4
C117 C118 H11P 109.5
H11O C118 H11P 109.5
C117 C118 H11Q 109.5
H11O C118 H11Q 109.5
H11P C118 H11Q 109.5
C120 C119 O13 111.8(17)
C120 C119 H11R 108.0
O13 C119 H11R 108.6
C120 C119 H11S 109.8
O13 C119 H11S 110.7
H11R C119 H11S 107.8
C119 C120 C121 114(3)
C119 C120 H12B 109.4
C121 C120 H12B 108.5
C119 C120 H12S 107.9
C121 C120 H12S 109.4
H12B C120 H12S 107.8
C120 C121 C122 103.9(18)
C120 C121 H12C 111.3
C122 C121 H12C 110.3
C120 C121 H12D 111.2
C122 C121 H12D 111.0
H12C C121 H12D 109.0
C121 C122 H12E 110.1
C121 C122 H12F 108.8
H12E C122 H12F 109.5
C121 C122 H12G 109.5
H12E C122 H12G 109.5
H12F C122 H12G 109.5
O14 C123 C124 106.8(10)
O14 C123 H12H 110.1
C124 C123 H12H 110.3
O14 C123 H12I 110.5
C124 C123 H12I 110.5
H12H C123 H12I 108.6
C125 C124 C123 110.4(12)
C125 C124 H12J 109.8
C123 C124 H12J 109.6
C125 C124 H12K 109.5
C123 C124 H12K 109.5
H12J C124 H12K 108.1
C124 C125 C126 113.4(16)
C124 C125 H12L 108.8
C126 C125 H12L 108.7
C124 C125 H12M 109.1
C126 C125 H12M 109.1
H12L C125 H12M 107.7
C125 C126 H12N 109.4
C125 C126 H12O 109.3
H12N C126 H12O 109.5
C125 C126 H12P 109.7
H12N C126 H12P 109.5
H12O C126 H12P 109.5
O15 C127 C128 109.7(15)
O15 C127 H12Q 109.6
C128 C127 H12Q 109.3
O15 C127 H12R 109.6
C128 C127 H12R 110.3
H12Q C127 H12R 108.2
C129 C128 C127 126(3)
C129 C128 H12V 103.1
C127 C128 H12V 105.6
C129 C128 H12W 107.8
C127 C128 H12W 106.3
H12V C128 H12W 106.4
C128 C129 C130 121(4)
C128 C129 H12T 109.1
C130 C129 H12T 109.0
C128 C129 H12U 104.6
C130 C129 H12U 105.5
H12T C129 H12U 107.1
C129 C130 H13A 110.6
C129 C130 H13B 110.6
H13A C130 H13B 109.5
C129 C130 H13C 107.2
H13A C130 H13C 109.5
H13B C130 H13C 109.5
O16 C131 C132 109.7(13)
O16 C131 H13D 109.9
C132 C131 H13D 109.6
O16 C131 H13E 109.8
C132 C131 H13E 109.6
H13D C131 H13E 108.2
C133 C132 C131 110.5(15)
C133 C132 H13F 109.7
C131 C132 H13F 109.6
C133 C132 H13G 109.4
C131 C132 H13G 109.5
H13F C132 H13G 108.1
C132 C133 C134 111.5(17)
C132 C133 H13H 109.2
C134 C133 H13H 109.7
C132 C133 H13I 109.4
C134 C133 H13I 109.0
H13H C133 H13I 108.0
C133 C134 H13J 109.5
C133 C134 H13K 109.9
H13J C134 H13K 109.5
C133 C134 H13L 109.1
H13J C134 H13L 109.5
H13K C134 H13L 109.5
O17 C135 C136 104.8(10)
O17 C135 H13M 110.6
C136 C135 H13M 110.9
O17 C135 H13N 110.8
C136 C135 H13N 110.9
H13M C135 H13N 108.8
C137 C136 C135 114.7(12)
C137 C136 H13O 108.7
C135 C136 H13O 108.6
C137 C136 H13P 108.4
C135 C136 H13P 108.7
H13O C136 H13P 107.5
C136 C137 C138 112.0(15)
C136 C137 H13Q 109.0
C138 C137 H13Q 108.8
C136 C137 H13R 109.3
C138 C137 H13R 109.8
H13Q C137 H13R 107.8
C137 C138 H13S 109.1
C137 C138 H13T 109.1
H13S C138 H13T 109.5
C137 C138 H13U 110.2
H13S C138 H13U 109.5
H13T C138 H13U 109.5
O18 C139 C140 103.8(15)
O18 C139 H13V 111.0
C140 C139 H13V 110.9
O18 C139 H13W 110.8
C140 C139 H13W 111.3
H13V C139 H13W 109.0
C141 C140 C139 108(3)
C141 C140 H14C 108.1
C139 C140 H14C 110.5
C141 C140 H14D 112.0
C139 C140 H14D 109.9
H14C C140 H14D 108.5
C140 C141 C142 104(4)
C140 C141 H14E 113.0
C142 C141 H14E 112.7
C140 C141 H14F 109.2
C142 C141 H14F 108.9
H14E C141 H14F 109.3
C141 C142 H14G 111.2
C141 C142 H14H 110.2
H14G C142 H14H 109.5
C141 C142 H14I 107.0
H14G C142 H14I 109.5
H14H C142 H14I 109.5
O19 C143 C144 108.6(10)
O19 C143 H14J 110.0
C144 C143 H14J 110.2
O19 C143 H14K 109.8
C144 C143 H14K 109.9
H14J C143 H14K 108.3
C143 C144 C145 113.8(11)
C143 C144 H14L 108.9
C145 C144 H14L 108.8
C143 C144 H14M 108.7
C145 C144 H14M 108.9
H14L C144 H14M 107.6
C146 C145 C144 115.8(13)
C146 C145 H14N 108.3
C144 C145 H14N 108.4
C146 C145 H14X 108.3
C144 C145 H14X 108.4
H14N C145 H14X 107.4
C145 C146 H14O 109.3
C145 C146 H14P 109.5
H14O C146 H14P 109.5
C145 C146 H14Q 109.6
H14O C146 H14Q 109.5
H14P C146 H14Q 109.5
O20 C147 C148 108.9(11)
O20 C147 H14R 110.1
C148 C147 H14R 110.0
O20 C147 H14S 109.8
C148 C147 H14S 109.8
H14R C147 H14S 108.3
C149 C148 C147 111.8(13)
C149 C148 H14T 109.1
C147 C148 H14T 109.2
C149 C148 H14U 109.3
C147 C148 H14U 109.4
H14T C148 H14U 108.0
C148 C149 C150 112.7(15)
C148 C149 H14V 109.1
C150 C149 H14V 109.5
C148 C149 H14W 108.8
C150 C149 H14W 108.9
H14V C149 H14W 107.8
C149 C150 H15Q 109.3
C149 C150 H15R 109.9
H15Q C150 H15R 109.5
C149 C150 H15S 109.3
H15Q C150 H15S 109.5
H15R C150 H15S 109.5
C152 C151 I1 132(2)
C152 C151 H15A 105.8
I1 C151 H15A 105.4
C152 C151 H15B 102.2
I1 C151 H15B 102.8
H15A C151 H15B 105.7
C153 C152 C151 115.6(16)
C153 C152 H15C 108.9
C151 C152 H15C 110.2
C153 C152 H15D 107.8
C151 C152 H15D 106.4
H15C C152 H15D 107.7
C152 C153 C154 114.8(18)
C152 C153 H15E 107.9
C154 C153 H15E 107.5
C152 C153 H15F 109.0
C154 C153 H15F 109.7
H15E C153 H15F 107.7
C153 C154 I2 138(3)
C153 C154 H15G 101.3
I2 C154 H15G 102.2
C153 C154 H15H 103.4
I2 C154 H15H 103.1
H15G C154 H15H 105.0
C156 C155 I3 144(3)
C156 C155 H15I 98.8
I3 C155 H15I 99.9
C156 C155 H15J 102.9
I3 C155 H15J 102.2
H15I C155 H15J 104.4
C157 C156 C155 113(2)
C157 C156 H15K 107.4
C155 C156 H15K 106.9
C157 C156 H15L 110.2
C155 C156 H15L 111.2
H15K C156 H15L 107.9
C156 C157 C158 115(2)
C156 C157 H15M 109.8
C158 C157 H15M 110.3
C156 C157 H15N 107.0
C158 C157 H15N 107.3
H15M C157 H15N 107.6
C157 C158 I4 152(3)
C157 C158 H15O 99.9
I4 C158 H15O 98.9
C157 C158 H15P 97.3
I4 C158 H15P 98.1
H15O C158 H15P 103.8

loop_
_geom_bond_atom_site_label_1
_geom_bond_atom_site_label_2
_geom_bond_distance
I3 C155 1.926(17)
O1 C1 1.382(14)
O1 C36 1.426(15)
O2 C4 1.361(14)
O2 C40 1.411(15)
O3 C34 1.357(13)
O3 C44 1.454(14)
O4 C31 1.374(14)
O4 C48 1.399(17)
O5 C23 1.382(14)
O5 C52 1.449(14)
O6 C26 1.369(14)
O6 C56 1.517(16)
O7 C20 1.363(14)
O7 C60 1.470(17)
O8 C17 1.357(15)
O8 C64 1.46(2)
O9 C13 1.379(15)
O9 C68 1.45(2)
O10 C10 1.376(15)
O10 C72 1.467(15)
O11 C111 1.34(2)
O11 C76 1.400(15)
O12 C79 1.346(14)
O12 C115 1.440(14)
O13 C84 1.387(14)
O13 C119 1.42(2)
O14 C87 1.370(15)
O14 C123 1.468(15)
O15 C127 1.401(19)
O15 C91 1.378(15)
O16 C94 1.361(15)
O16 C131 1.407(18)
O17 C98 1.386(15)
O17 C135 1.415(15)
O18 C101 1.394(15)
O18 C139 1.45(2)
O19 C105 1.389(14)
O19 C143 1.390(16)
O20 C108 1.378(15)
O20 C147 1.394(17)
C1 C6 1.398(16)
C1 C2 1.405(16)
C2 C3 1.380(16)
C2 C35 1.528(15)
C3 C4 1.378(16)
C3 H3A 0.9500
C4 C5 1.441(16)
C5 C6 1.409(16)
C5 C7 1.474(16)
C6 H6A 0.9500
C7 C8 1.514(15)
C7 H7A 0.9900
C7 H7B 0.9900
C8 C13 1.393(16)
C8 C9 1.407(17)
C9 C10 1.382(16)
C9 H9A 0.9500
C10 C11 1.402(17)
C11 C12 1.367(17)
C11 C14 1.520(16)
C12 C13 1.376(17)
C12 H12A 0.9500
C14 C15 1.523(15)
C14 H14A 0.9900
C14 H14B 0.9900
C15 C16 1.344(16)
C15 C20 1.412(16)
C16 C17 1.413(16)
C16 H16A 0.9500
C17 C18 1.426(16)
C18 C19 1.388(16)
C18 C21 1.506(15)
C19 C20 1.399(15)
C19 H19A 0.9500
C21 C22 1.540(15)
C21 H21A 0.9900
C21 H21B 0.9900
C22 C23 1.354(16)
C22 C27 1.394(17)
C23 C24 1.388(15)
C24 C25 1.390(16)
C24 H24A 0.9500
C25 C26 1.346(16)
C25 C28 1.522(15)
C26 C27 1.362(16)
C27 H27A 0.9500
C28 C29 1.509(14)
C28 H28A 0.9900
C28 H28B 0.9900
C29 C30 1.373(16)
C29 C34 1.427(15)
C30 C31 1.407(15)
C30 H30A 0.9500
C31 C32 1.386(16)
C32 C33 1.402(15)
C32 C35 1.512(14)
C33 C34 1.408(14)
C33 H33A 0.9500
C35 H35A 0.9900
C35 H35B 0.9900
C36 C37 1.522(18)
C36 H36A 0.9900
C36 H36B 0.9900
C37 C38 1.47(2)
C37 H37A 0.9900
C37 H37B 0.9900
C38 C39 1.51(3)
C38 H38A 0.9900
C38 H38B 0.9900
C39 H39A 0.9800
C39 H39B 0.9800
C39 H39C 0.9800
C40 C41 1.489(17)
C40 H40A 0.9900
C40 H40B 0.9900
C41 C42 1.543(19)
C41 H41A 0.9900
C41 H41B 0.9900
C42 C43 1.53(2)
C42 H42A 0.9900
C42 H42B 0.9900
C43 H43A 0.9800
C43 H43B 0.9800
C43 H43C 0.9800
C44 C45 1.489(16)
C44 H44A 0.9900
C44 H44B 0.9900
C45 C46 1.529(18)
C45 H45A 0.9900
C45 H45B 0.9900
C46 C47 1.526(19)
C46 H46A 0.9900
C46 H46B 0.9900
C47 H47A 0.9800
C47 H47B 0.9800
C47 H47C 0.9800
C48 C49 1.460(15)
C48 H48A 0.9900
C48 H48B 0.9900
C49 C50 1.414(18)
C49 H49A 0.9900
C49 H49B 0.9900
C50 C51 1.416(19)
C50 H50A 0.9900
C50 H50B 0.9900
C51 H51A 0.9800
C51 H51B 0.9800
C51 H51C 0.9800
C52 C53 1.497(17)
C52 H52A 0.9900
C52 H52B 0.9900
C53 C54 1.52(2)
C53 H53A 0.9900
C53 H53B 0.9900
C54 C55 1.50(3)
C54 H54A 0.9900
C54 H54B 0.9900
C55 H55A 0.9800
C55 H55B 0.9800
C55 H55C 0.9800
C56 C57 1.46(2)
C56 H56A 0.9900
C56 H56B 0.9900
C57 C58 1.426(18)
C57 H57A 0.9900
C57 H57B 0.9900
C58 C59 1.441(18)
C58 H58A 0.9900
C58 H58B 0.9900
C59 H59A 0.9800
C59 H59B 0.9800
C59 H59C 0.9800
C60 C61 1.51(2)
C60 H60A 0.9900
C60 H60B 0.9900
C61 C62 1.53(2)
C61 H61A 0.9900
C61 H61B 0.9900
C62 C63 1.53(3)
C62 H62A 0.9900
C62 H62B 0.9900
C63 H63A 0.9800
C63 H63B 0.9800
C63 H63C 0.9800
C64 C65 1.50(3)
C64 H64A 0.9900
C64 H64B 0.9900
C65 C66 1.34(4)
C65 H65A 0.9900
C65 H65B 0.9900
C66 C67 1.67(4)
C66 H66A 0.9900
C66 H66B 0.9900
C67 H67A 0.9800
C67 H67B 0.9800
C67 H67C 0.9800
C68 C69 1.51(4)
C68 H68A 0.9900
C68 H68B 0.9900
C69 C70 1.71(6)
C69 H69A 0.9900
C69 H69B 0.9900
C70 C71 1.65(5)
C70 H70A 0.9900
C70 H70B 0.9900
C71 H71A 0.9800
C71 H71B 0.9800
C71 H71C 0.9800
C72 C73 1.47(2)
C72 H72A 0.9900
C72 H72B 0.9900
C73 C74 1.49(2)
C73 H73A 0.9900
C73 H73B 0.9900
C74 C75 1.53(3)
C74 H74A 0.9900
C74 H74B 0.9900
C75 H75A 0.9800
C75 H75B 0.9800
C75 H75C 0.9800
C76 C77 1.374(17)
C76 C81 1.374(17)
C77 C78 1.405(17)
C77 H77A 0.9500
C78 C79 1.427(17)
C78 C82 1.517(16)
C79 C80 1.396(15)
C80 C81 1.393(16)
C80 H80A 0.9500
C81 C110 1.534(15)
C82 C83 1.512(17)
C82 H82A 0.9900
C82 H82B 0.9900
C83 C88 1.351(18)
C83 C84 1.369(16)
C84 C85 1.445(16)
C85 C86 1.410(18)
C85 H85A 0.9500
C86 C87 1.390(17)
C86 C89 1.482(17)
C87 C88 1.387(17)
C88 H88A 0.9500
C89 C90 1.495(15)
C89 H89A 0.9900
C89 H89B 0.9900
C90 C91 1.429(16)
C90 C95 1.436(16)
C91 C92 1.372(16)
C92 C93 1.345(17)
C92 H92A 0.9500
C93 C94 1.433(16)
C93 C96 1.536(15)
C94 C95 1.397(16)
C95 H95A 0.9500
C96 C97 1.548(16)
C96 H96A 0.9900
C96 H96B 0.9900
C97 C98 1.355(17)
C97 C102 1.393(17)
C98 C99 1.416(16)
C99 C100 1.423(17)
C99 H99A 0.9500
C100 C101 1.383(17)
C100 C103 1.520(16)
C101 C102 1.367(17)
C102 H10A 0.9500
C103 C104 1.518(16)
C103 H10B 0.9900
C103 H10C 0.9900
C104 C109 1.374(17)
C104 C105 1.425(17)
C105 C106 1.360(17)
C106 C107 1.378(18)
C106 H10D 0.9500
C107 C108 1.383(18)
C107 C110 1.512(17)
C108 C109 1.426(16)
C109 H10E 0.9500
C110 H11A 0.9900
C110 H11B 0.9900
C111 C112 1.60(4)
C111 H11C 0.9900
C111 H11D 0.9900
C112 C113 1.00(7)
C112 H11E 0.9900
C112 H11T 0.9900
C113 C114 1.47(2)
C113 H11U 0.9900
C113 H11V 0.9900
C114 H11F 0.9800
C114 H11G 0.9800
C114 H11H 0.9800
C115 C116 1.523(16)
C115 H11I 0.9900
C115 H11J 0.9900
C116 C117 1.522(19)
C116 H11K 0.9900
C116 H11L 0.9900
C117 C118 1.54(2)
C117 H11M 0.9900
C117 H11N 0.9900
C118 H11O 0.9800
C118 H11P 0.9800
C118 H11Q 0.9800
C119 C120 1.37(3)
C119 H11R 0.9900
C119 H11S 0.9900
C120 C121 1.438(19)
C120 H12B 0.9900
C120 H12S 0.9900
C121 C122 1.450(19)
C121 H12C 0.9900
C121 H12D 0.9900
C122 H12E 0.9800
C122 H12F 0.9800
C122 H12G 0.9800
C123 C124 1.509(19)
C123 H12H 0.9900
C123 H12I 0.9900
C124 C125 1.49(2)
C124 H12J 0.9900
C124 H12K 0.9900
C125 C126 1.57(3)
C125 H12L 0.9900
C125 H12M 0.9900
C126 H12N 0.9800
C126 H12O 0.9800
C126 H12P 0.9800
C127 C128 1.48(3)
C127 H12Q 0.9900
C127 H12R 0.9900
C128 C129 1.31(4)
C128 H12V 0.9900
C128 H12W 0.9900
C129 C130 1.51(5)
C129 H12T 0.9900
C129 H12U 0.9900
C130 H13A 0.9800
C130 H13B 0.9800
C130 H13C 0.9800
C131 C132 1.53(2)
C131 H13D 0.9900
C131 H13E 0.9900
C132 C133 1.48(2)
C132 H13F 0.9900
C132 H13G 0.9900
C133 C134 1.54(3)
C133 H13H 0.9900
C133 H13I 0.9900
C134 H13J 0.9800
C134 H13K 0.9800
C134 H13L 0.9800
C135 C136 1.535(18)
C135 H13M 0.9900
C135 H13N 0.9900
C136 C137 1.50(2)
C136 H13O 0.9900
C136 H13P 0.9900
C137 C138 1.53(3)
C137 H13Q 0.9900
C137 H13R 0.9900
C138 H13S 0.9800
C138 H13T 0.9800
C138 H13U 0.9800
C139 C140 1.56(3)
C139 H13V 0.9900
C139 H13W 0.9900
C140 C141 1.37(6)
C140 H14C 0.9900
C140 H14D 0.9900
C141 C142 1.72(6)
C141 H14E 0.9900
C141 H14F 0.9900
C142 H14G 0.9800
C142 H14H 0.9800
C142 H14I 0.9800
C143 C144 1.513(17)
C143 H14J 0.9900
C143 H14K 0.9900
C144 C145 1.539(19)
C144 H14L 0.9900
C144 H14M 0.9900
C145 C146 1.45(2)
C145 H14N 0.9900
C145 H14X 0.9900
C146 H14O 0.9800
C146 H14P 0.9800
C146 H14Q 0.9800
C147 C148 1.520(19)
C147 H14R 0.9900
C147 H14S 0.9900
C148 C149 1.46(2)
C148 H14T 0.9900
C148 H14U 0.9900
C149 C150 1.58(3)
C149 H14V 0.9900
C149 H14W 0.9900
C150 H15Q 0.9800
C150 H15R 0.9800
C150 H15S 0.9800
I1 C151 1.944(18)
I2 C154 1.980(17)
C151 C152 1.461(18)
C151 H15A 0.9900
C151 H15B 0.9900
C152 C153 1.388(17)
C152 H15C 0.9900
C152 H15D 0.9900
C153 C154 1.469(19)
C153 H15E 0.9900
C153 H15F 0.9900
C154 H15G 0.9900
C154 H15H 0.9900
I4 C158 1.939(17)
C155 C156 1.465(19)
C155 H15I 0.9900
C155 H15J 0.9900
C156 C157 1.381(19)
C156 H15K 0.9900
C156 H15L 0.9900
C157 C158 1.454(18)
C157 H15M 0.9900
C157 H15N 0.9900
C158 H15O 0.9900
C158 H15P 0.9900
